data_4130066
loop_
_publ_author_name
'Sanada, Kazuma'
'Ube, Hitoshi'
'Shionoya, Mitsuhiko'

_publ_section_title
;
 Rotational Control of a Dirhodium-Centered Supramolecular Four-Gear
 System by Ligand Exchange.
;
_journal_issue 9
_journal_name_full 'Journal of the American Chemical Society'
_journal_page_first 2945
_journal_page_last 2948
_journal_paper_doi 10.1021/jacs.5b13515
_journal_volume 138
_journal_year 2016
_chemical_absolute_configuration 'CHOOSE rm ad rmad syn or unk'
_chemical_formula_moiety 'C126 H130 N2 O10 Rh2'
_chemical_formula_sum 'C126 H130 N2 O10 Rh2'
_chemical_formula_weight 2038.23
_space_group_crystal_system orthorhombic
_space_group_IT_number 19
_space_group_name_Hall 'P 2ac 2ab'
_space_group_name_H-M_alt 'P 21 21 21'
_atom_sites_solution_hydrogens geom
_atom_sites_solution_primary direct
_atom_sites_solution_secondary difmap
_cell_angle_alpha 90.0000
_cell_angle_beta 90.0000
_cell_angle_gamma 90.0000
_cell_formula_units_Z 4
_cell_length_a 18.3091(5)
_cell_length_b 21.6571(4)
_cell_length_c 27.5325(6)
_cell_measurement_reflns_used 50295
_cell_measurement_temperature 93
_cell_measurement_theta_max 27.45
_cell_measurement_theta_min 3.00
_cell_volume 10917.2(4)
_computing_cell_refinement 'RAPID AUTO'
_computing_data_collection 'RAPID AUTO (Rigaku, ????)'
_computing_data_reduction 'RAPID AUTO'
_computing_molecular_graphics 'CrystalStructure 4.1'
_computing_publication_material 'CrystalStructure 4.1 (Rigaku, 2014)'
_computing_structure_refinement 'SHELXL2013 (Sheldrick, 2008)'
_computing_structure_solution 'SHELXS2013 (Sheldrick, 2008)'
_diffrn_ambient_temperature 93
_diffrn_detector_area_resol_mean 10.000
_diffrn_measured_fraction_theta_full 0.997
_diffrn_measured_fraction_theta_max 0.996
_diffrn_measurement_device_type 'Rigaku R-AXIS RAPID'
_diffrn_measurement_method \w
_diffrn_radiation_type 'Mo K\a'
_diffrn_radiation_wavelength 0.71075
_diffrn_reflns_av_R_equivalents 0.1509
_diffrn_reflns_Laue_measured_fraction_full 0.997
_diffrn_reflns_Laue_measured_fraction_max 0.996
_diffrn_reflns_limit_h_max 23
_diffrn_reflns_limit_h_min -23
_diffrn_reflns_limit_k_max 27
_diffrn_reflns_limit_k_min -28
_diffrn_reflns_limit_l_max 35
_diffrn_reflns_limit_l_min -35
_diffrn_reflns_number 99867
_diffrn_reflns_point_group_measured_fraction_full 0.997
_diffrn_reflns_point_group_measured_fraction_max 0.993
_diffrn_reflns_theta_full 25.242
_diffrn_reflns_theta_max 27.470
_diffrn_reflns_theta_min 3.006
_diffrn_standards_number 0
_exptl_absorpt_coefficient_mu 0.361
_exptl_absorpt_correction_T_max 0.979
_exptl_absorpt_correction_T_min 0.575
_exptl_absorpt_correction_type multi-scan
_exptl_absorpt_process_details 'ABSCOR (Rigaku, 1995)'
_exptl_crystal_colour red
_exptl_crystal_density_diffrn 1.240
_exptl_crystal_density_method 'not measured'
_exptl_crystal_description needle
_exptl_crystal_F_000 4280.00
_exptl_crystal_size_max 0.190
_exptl_crystal_size_mid 0.070
_exptl_crystal_size_min 0.060
_refine_diff_density_max 1.86
_refine_diff_density_min -1.60
_refine_ls_abs_structure_details
;
 Flack x determined using 4908 quotients [(I+)-(I-)]/[(I+)+(I-)]
 (Parsons and Flack (2004), Acta Cryst. A60, s61).
;
_refine_ls_abs_structure_Flack -0.021(14)
_refine_ls_extinction_coef 0.00144(18)
_refine_ls_extinction_method SHELXL
_refine_ls_goodness_of_fit_ref 1.059
_refine_ls_hydrogen_treatment constr
_refine_ls_number_parameters 1290
_refine_ls_number_reflns 24851
_refine_ls_number_restraints 188
_refine_ls_R_factor_all 0.1388
_refine_ls_R_factor_gt 0.0735
_refine_ls_shift/su_max 0.004
_refine_ls_structure_factor_coef Fsqd
_refine_ls_weighting_details 'w = 1/[\s^2^(Fo^2^)+(0.0781P)^2^+0.0000P] where P=(Fo^2^+2Fc^2^)/3'
_refine_ls_weighting_scheme calc
_refine_ls_wR_factor_gt 0.1442
_refine_ls_wR_factor_ref 0.1808
_reflns_number_gt 15324
_reflns_number_total 24851
_reflns_threshold_expression F^2^>2.0\s(F^2^)
_cod_data_source_file ja5b13515_si_005.cif
_cod_data_source_block 130919
_cod_database_code 4130066

loop_
_symmetry_equiv_pos_site_id
_space_group_symop_operation_xyz
1 +X,+Y,+Z
2 1/2+X,1/2-Y,-Z
3 -X,1/2+Y,1/2-Z
4 1/2-X,-Y,1/2+Z

loop_
_atom_site_label
_atom_site_type_symbol
_atom_site_fract_x
_atom_site_fract_y
_atom_site_fract_z
_atom_site_U_iso_or_equiv
_atom_site_adp_type
_atom_site_occupancy
_atom_site_site_symmetry_multiplicity
_atom_site_calc_flag
_atom_site_refinement_flags
Rh1 Rh 0.36678(4) 0.69410(3) 0.75467(2) 0.02713(19) Uani 1 4 d .
Rh2 Rh 0.34864(4) 0.58777(3) 0.73285(2) 0.02773(19) Uani 1 4 d .
O1 O 0.4719(4) 0.6724(2) 0.7717(2) 0.0313(15) Uani 1 4 d .
O2 O 0.4573(3) 0.5750(2) 0.7453(2) 0.0313(14) Uani 1 4 d .
O3 O 0.3342(4) 0.6725(3) 0.8239(2) 0.0317(16) Uani 1 4 d .
O4 O 0.3282(4) 0.5715(3) 0.8036(2) 0.0327(16) Uani 1 4 d .
O5 O 0.2616(3) 0.7082(2) 0.7367(2) 0.0321(14) Uani 1 4 d .
O6 O 0.2410(4) 0.6072(3) 0.7226(2) 0.0314(15) Uani 1 4 d .
O7 O 0.3983(4) 0.7085(3) 0.6846(2) 0.0317(15) Uani 1 4 d .
O8 O 0.3717(4) 0.6100(3) 0.6626(2) 0.0327(15) Uani 1 4 d .
O9 O 0.3032(5) 0.8641(4) 0.9755(4) 0.078(3) Uani 1 4 d .
O10 O 0.0697(8) 0.3816(5) 0.6796(4) 0.124(3) Uani 1 4 d .
N1 N 0.3818(4) 0.7928(3) 0.7752(2) 0.0311(17) Uani 1 4 d .
N2 N 0.3307(4) 0.4872(3) 0.7128(3) 0.0376(18) Uani 1 4 d .
C1 C 0.4935(5) 0.6176(4) 0.7665(3) 0.029(2) Uani 1 4 d .
C2 C 0.5675(5) 0.5997(4) 0.7874(3) 0.027(2) Uani 1 4 d .
C3 C 0.6053(5) 0.6459(4) 0.8217(3) 0.028(2) Uani 1 4 d .
C4 C 0.5802(6) 0.7020(5) 0.8400(3) 0.038(2) Uani 1 4 d .
C5 C 0.6206(6) 0.7362(5) 0.8740(3) 0.040(3) Uani 1 4 d .
C6 C 0.5869(6) 0.7953(5) 0.8943(4) 0.048(3) Uani 1 4 d .
C7 C 0.7335(7) 0.7501(5) 0.9269(4) 0.053(3) Uani 1 4 d .
C8 C 0.6886(6) 0.7149(5) 0.8894(4) 0.041(3) Uani 1 4 d .
C9 C 0.7146(6) 0.6582(4) 0.8716(3) 0.038(2) Uani 1 4 d .
C10 C 0.6734(6) 0.6247(4) 0.8378(3) 0.033(2) Uani 1 4 d .
C11 C 0.6940(6) 0.5609(4) 0.8186(3) 0.033(2) Uani 1 4 d .
C12 C 0.6902(5) 0.5651(4) 0.7637(3) 0.029(2) Uani 1 4 d .
C13 C 0.7469(6) 0.5521(4) 0.7316(4) 0.040(2) Uani 1 4 d .
C14 C 0.7344(6) 0.5575(4) 0.6811(3) 0.037(2) Uani 1 4 d .
C15 C 0.7965(6) 0.5411(6) 0.6467(4) 0.053(3) Uani 1 4 d .
C16 C 0.6507(6) 0.5794(5) 0.6094(3) 0.043(2) Uani 1 4 d .
C17 C 0.6671(6) 0.5745(4) 0.6636(3) 0.036(2) Uani 1 4 d .
C18 C 0.6103(5) 0.5897(4) 0.6963(3) 0.031(2) Uani 1 4 d .
C19 C 0.6222(5) 0.5851(4) 0.7466(3) 0.0284(18) Uani 1 4 d .
C20 C 0.5636(5) 0.5396(4) 0.8177(3) 0.028(2) Uani 1 4 d .
C21 C 0.5009(6) 0.5080(4) 0.8304(3) 0.034(2) Uani 1 4 d .
C22 C 0.5047(6) 0.4540(4) 0.8601(3) 0.034(2) Uani 1 4 d .
C23 C 0.4352(6) 0.4208(5) 0.8724(4) 0.047(3) Uani 1 4 d .
C24 C 0.5801(7) 0.3747(5) 0.9062(4) 0.050(3) Uani 1 4 d .
C25 C 0.5727(6) 0.4331(4) 0.8755(3) 0.038(2) Uani 1 4 d .
C26 C 0.6361(6) 0.4661(4) 0.8631(3) 0.036(2) Uani 1 4 d .
C27 C 0.6308(5) 0.5191(4) 0.8346(3) 0.030(2) Uani 1 4 d .
C28 C 0.3169(5) 0.6161(4) 0.8322(3) 0.030(2) Uani 1 4 d .
C29 C 0.2816(5) 0.6023(4) 0.8822(3) 0.029(2) Uani 1 4 d .
C30 C 0.2394(5) 0.5400(4) 0.8849(3) 0.030(2) Uani 1 4 d .
C31 C 0.2253(5) 0.4970(4) 0.8491(3) 0.031(2) Uani 1 4 d .
C32 C 0.1858(5) 0.4426(4) 0.8589(3) 0.031(2) Uani 1 4 d .
C33 C 0.1722(6) 0.3969(4) 0.8182(3) 0.037(2) Uani 1 4 d .
C34 C 0.1205(6) 0.3725(4) 0.9202(3) 0.035(2) Uani 1 4 d .
C35 C 0.1604(6) 0.4309(4) 0.9062(3) 0.034(2) Uani 1 4 d .
C36 C 0.1735(5) 0.4760(4) 0.9421(3) 0.034(2) Uani 1 4 d .
C37 C 0.2112(5) 0.5294(4) 0.9324(3) 0.030(2) Uani 1 4 d .
C38 C 0.2268(5) 0.5813(4) 0.9677(3) 0.032(2) Uani 1 4 d .
C39 C 0.3084(6) 0.5885(4) 0.9683(3) 0.034(2) Uani 1 4 d .
C40 C 0.3548(6) 0.5820(4) 1.0084(3) 0.038(2) Uani 1 4 d .
C41 C 0.4309(6) 0.5842(4) 1.0032(4) 0.039(2) Uani 1 4 d .
C42 C 0.4781(6) 0.5710(5) 1.0477(4) 0.048(3) Uani 1 4 d .
C43 C 0.5415(6) 0.5951(5) 0.9491(4) 0.044(3) Uani 1 4 d .
C44 C 0.4606(6) 0.5949(4) 0.9569(3) 0.033(2) Uani 1 4 d .
C45 C 0.4143(6) 0.6030(4) 0.9176(3) 0.032(2) Uani 1 4 d .
C46 C 0.3395(5) 0.5997(4) 0.9223(3) 0.031(2) Uani 1 4 d .
C47 C 0.2246(5) 0.6515(4) 0.8978(3) 0.029(2) Uani 1 4 d .
C48 C 0.1972(5) 0.7003(4) 0.8710(3) 0.034(2) Uani 1 4 d .
C49 C 0.1404(6) 0.7376(4) 0.8897(3) 0.041(3) Uani 1 4 d .
C50 C 0.1128(7) 0.7908(5) 0.8579(4) 0.064(4) Uani 1 4 d .
C51 C 0.0493(8) 0.7628(6) 0.9562(4) 0.066(4) Uani 1 4 d .
C52 C 0.1118(7) 0.7246(5) 0.9353(4) 0.046(3) Uani 1 4 d .
C53 C 0.1403(6) 0.6757(4) 0.9615(3) 0.040(2) Uani 1 4 d .
C54 C 0.1959(6) 0.6393(4) 0.9440(3) 0.031(2) Uani 1 4 d .
C55 C 0.2205(5) 0.6636(4) 0.7222(3) 0.027(2) Uani 1 4 d .
C56 C 0.1450(6) 0.6784(4) 0.7029(3) 0.031(2) Uani 1 4 d .
C57 C 0.1245(5) 0.7487(4) 0.6969(3) 0.031(2) Uani 1 4 d .
C58 C 0.1647(5) 0.8008(4) 0.7071(3) 0.036(2) Uani 1 4 d .
C59 C 0.1370(6) 0.8604(4) 0.6980(3) 0.037(2) Uani 1 4 d .
C60 C 0.1824(6) 0.9159(5) 0.7095(4) 0.049(3) Uani 1 4 d .
C61 C 0.0377(6) 0.9305(4) 0.6655(4) 0.047(3) Uani 1 4 d .
C62 C 0.0670(6) 0.8670(4) 0.6778(4) 0.036(2) Uani 1 4 d .
C63 C 0.0265(6) 0.8137(4) 0.6684(3) 0.036(2) Uani 1 4 d .
C64 C 0.0529(5) 0.7557(4) 0.6781(3) 0.030(2) Uani 1 4 d .
C65 C 0.0137(5) 0.6950(4) 0.6683(3) 0.033(2) Uani 1 4 d .
C66 C 0.0142(6) 0.6614(4) 0.7171(3) 0.033(2) Uani 1 4 d .
C67 C -0.0462(5) 0.6452(4) 0.7446(3) 0.032(2) Uani 1 4 d .
C68 C -0.0380(6) 0.6190(4) 0.7908(4) 0.033(2) Uani 1 4 d .
C69 C -0.1053(6) 0.6050(4) 0.8205(4) 0.044(3) Uani 1 4 d .
C70 C 0.0437(6) 0.5829(4) 0.8605(3) 0.037(2) Uani 1 4 d .
C71 C 0.0318(6) 0.6088(4) 0.8091(4) 0.034(2) Uani 1 4 d .
C72 C 0.0935(6) 0.6250(4) 0.7810(3) 0.030(2) Uani 1 4 d .
C73 C 0.0846(5) 0.6519(4) 0.7355(4) 0.031(2) Uani 1 4 d .
C74 C 0.1336(6) 0.6512(4) 0.6518(3) 0.031(2) Uani 1 4 d .
C75 C 0.1868(6) 0.6238(4) 0.6225(3) 0.036(2) Uani 1 4 d .
C76 C 0.1697(6) 0.6054(4) 0.5745(4) 0.038(3) Uani 1 4 d .
C77 C 0.2290(7) 0.5790(5) 0.5432(4) 0.051(3) Uani 1 4 d .
C78 C 0.0775(7) 0.5926(5) 0.5070(4) 0.052(3) Uani 1 4 d .
C79 C 0.0976(6) 0.6122(4) 0.5576(3) 0.035(2) Uani 1 4 d .
C80 C 0.0445(6) 0.6395(4) 0.5879(4) 0.036(2) Uani 1 4 d .
C81 C 0.0620(6) 0.6590(4) 0.6346(3) 0.031(2) Uani 1 4 d .
C82 C 0.3987(5) 0.6636(4) 0.6550(3) 0.031(2) Uani 1 4 d .
C83 C 0.4328(5) 0.6757(4) 0.6048(3) 0.029(2) Uani 1 4 d .
C84 C 0.4543(5) 0.6179(4) 0.5745(3) 0.030(2) Uani 1 4 d .
C85 C 0.4517(6) 0.5560(4) 0.5863(3) 0.034(2) Uani 1 4 d .
C86 C 0.4781(6) 0.5101(4) 0.5555(4) 0.037(2) Uani 1 4 d .
C87 C 0.4715(7) 0.4426(4) 0.5701(4) 0.049(3) Uani 1 4 d .
C88 C 0.5389(7) 0.4776(5) 0.4768(4) 0.049(3) Uani 1 4 d .
C89 C 0.5108(6) 0.5271(4) 0.5117(3) 0.039(3) Uani 1 4 d .
C90 C 0.5133(6) 0.5888(5) 0.4988(3) 0.040(2) Uani 1 4 d .
C91 C 0.4845(6) 0.6345(4) 0.5297(3) 0.032(2) Uani 1 4 d .
C92 C 0.4887(5) 0.7040(4) 0.5204(3) 0.032(2) Uani 1 4 d .
C93 C 0.4127(6) 0.7293(4) 0.5280(3) 0.032(2) Uani 1 4 d .
C94 C 0.3741(6) 0.7671(4) 0.4969(3) 0.032(2) Uani 1 4 d .
C95 C 0.3053(6) 0.7902(4) 0.5090(3) 0.033(2) Uani 1 4 d .
C96 C 0.2676(6) 0.8345(4) 0.4750(4) 0.040(3) Uani 1 4 d .
C97 C 0.1988(6) 0.7973(5) 0.5683(4) 0.043(3) Uani 1 4 d .
C98 C 0.2730(6) 0.7735(4) 0.5528(3) 0.033(2) Uani 1 4 d .
C99 C 0.3133(5) 0.7353(4) 0.5853(3) 0.030(2) Uani 1 4 d .
C100 C 0.3819(5) 0.7152(4) 0.5733(3) 0.028(2) Uani 1 4 d .
C101 C 0.5060(6) 0.7111(4) 0.6084(4) 0.033(2) Uani 1 4 d .
C102 C 0.5466(5) 0.7258(4) 0.6496(3) 0.031(2) Uani 1 4 d .
C103 C 0.6148(5) 0.7536(4) 0.6459(3) 0.034(2) Uani 1 4 d .
C104 C 0.6593(6) 0.7643(5) 0.6919(4) 0.048(3) Uani 1 4 d .
C105 C 0.7156(6) 0.8018(5) 0.5947(4) 0.045(3) Uani 1 4 d .
C106 C 0.6424(6) 0.7702(4) 0.6001(3) 0.037(2) Uani 1 4 d .
C107 C 0.6012(6) 0.7562(4) 0.5588(3) 0.035(2) Uani 1 4 d .
C108 C 0.5342(6) 0.7275(4) 0.5627(3) 0.032(2) Uani 1 4 d .
C109 C 0.3676(7) 0.8128(4) 0.8197(3) 0.049(2) Uani 1 4 d .
C110 C 0.3725(8) 0.8726(4) 0.8346(4) 0.062(3) Uani 1 4 d .
C111 C 0.3945(7) 0.9169(5) 0.8004(3) 0.054(3) Uani 1 4 d .
C112 C 0.4112(6) 0.8969(4) 0.7536(4) 0.050(2) Uani 1 4 d .
C113 C 0.4042(6) 0.8351(4) 0.7435(3) 0.040(2) Uani 1 4 d .
C114 C 0.3806(7) 0.4447(4) 0.7228(5) 0.064(3) Uani 1 4 d .
C115 C 0.3752(8) 0.3834(5) 0.7140(5) 0.075(3) Uani 1 4 d .
C116 C 0.3059(7) 0.3663(6) 0.6944(6) 0.091(4) Uani 1 4 d .
C117 C 0.2518(8) 0.4108(5) 0.6824(5) 0.085(3) Uani 1 4 d .
C118 C 0.2670(6) 0.4694(5) 0.6938(4) 0.058(3) Uani 1 4 d .
C119 C 0.3745(8) 0.7776(6) 0.9565(6) 0.091(4) Uani 1 4 d .
C120 C 0.3019(7) 0.8061(6) 0.9528(5) 0.073(3) Uani 1 4 d .
C121 C 0.2353(8) 0.8936(7) 0.9767(7) 0.109(5) Uani 1 4 d .
C122 C 0.2396(10) 0.9544(7) 0.9993(8) 0.138(8) Uani 1 4 d .
C123 C 0.1098(12) 0.2792(7) 0.6674(7) 0.140(6) Uani 1 4 d .
C124 C 0.0782(12) 0.3237(6) 0.7006(6) 0.121(4) Uani 1 4 d .
C125 C 0.0327(11) 0.4267(6) 0.7045(6) 0.125(4) Uani 1 4 d .
C126 C 0.0307(13) 0.4878(7) 0.6834(7) 0.138(6) Uani 1 4 d .
H4 H 0.53443 0.71753 0.82924 0.0456 Uiso 1 4 calc R
H6A H 0.62162 0.82942 0.89071 0.0578 Uiso 1 4 calc R
H6B H 0.57552 0.78948 0.92881 0.0578 Uiso 1 4 calc R
H6C H 0.542 0.80485 0.87651 0.0578 Uiso 1 4 calc R
H7A H 0.70531 0.75424 0.95698 0.0642 Uiso 1 4 calc R
H7B H 0.74544 0.79117 0.91429 0.0642 Uiso 1 4 calc R
H7C H 0.77878 0.72742 0.9336 0.0642 Uiso 1 4 calc R
H9 H 0.7602 0.64262 0.88248 0.0456 Uiso 1 4 calc R
H10A H 0.70386 0.73924 0.69068 0.0573 Uiso 1 4 calc R
H10B H 0.63027 0.75242 0.72027 0.0573 Uiso 1 4 calc R
H10C H 0.67245 0.80804 0.69424 0.0573 Uiso 1 4 calc R
H10D H 0.71378 0.84248 0.61028 0.0545 Uiso 1 4 calc R
H10E H 0.72694 0.80688 0.5601 0.0545 Uiso 1 4 calc R
H10F H 0.75354 0.77667 0.61011 0.0545 Uiso 1 4 calc R
H11 H 0.74263 0.5463 0.83055 0.0397 Uiso 1 4 calc R
H11A H 0.38636 0.77027 0.9907 0.1092 Uiso 1 4 calc R
H11B H 0.41106 0.80529 0.94223 0.1092 Uiso 1 4 calc R
H11C H 0.37462 0.73825 0.9389 0.1092 Uiso 1 4 calc R
H12A H 0.28818 0.81088 0.91827 0.0879 Uiso 1 4 calc R
H12B H 0.26517 0.77934 0.96873 0.0879 Uiso 1 4 calc R
H12C H 0.20027 0.86767 0.99495 0.1307 Uiso 1 4 calc R
H12D H 0.21676 0.89803 0.94308 0.1307 Uiso 1 4 calc R
H12E H 0.28101 0.9772 0.98564 0.1655 Uiso 1 4 calc R
H12F H 0.24637 0.94962 1.0344 0.1655 Uiso 1 4 calc R
H12G H 0.19431 0.97712 0.99302 0.1655 Uiso 1 4 calc R
H12H H 0.16213 0.28755 0.66371 0.1683 Uiso 1 4 calc R
H12I H 0.08574 0.28237 0.63575 0.1683 Uiso 1 4 calc R
H12J H 0.10304 0.23742 0.68043 0.1683 Uiso 1 4 calc R
H12K H 0.02993 0.30844 0.7115 0.1447 Uiso 1 4 calc R
H12L H 0.10993 0.32741 0.72952 0.1447 Uiso 1 4 calc R
H12M H 0.05472 0.4301 0.73725 0.1502 Uiso 1 4 calc R
H12N H -0.01833 0.41258 0.70895 0.1502 Uiso 1 4 calc R
H12O H 0.00519 0.48616 0.6521 0.1660 Uiso 1 4 calc R
H12P H 0.08072 0.50258 0.67834 0.1660 Uiso 1 4 calc R
H12Q H 0.00491 0.51594 0.70529 0.1660 Uiso 1 4 calc R
H13 H 0.79338 0.53972 0.74352 0.0476 Uiso 1 4 calc R
H15A H 0.80635 0.57613 0.62514 0.0639 Uiso 1 4 calc R
H15B H 0.78278 0.50502 0.62726 0.0639 Uiso 1 4 calc R
H15C H 0.8405 0.53159 0.66558 0.0639 Uiso 1 4 calc R
H16A H 0.66086 0.53977 0.59368 0.0512 Uiso 1 4 calc R
H16B H 0.68151 0.61155 0.59498 0.0512 Uiso 1 4 calc R
H16C H 0.59915 0.59016 0.60477 0.0512 Uiso 1 4 calc R
H18 H 0.56425 0.60288 0.6843 0.0366 Uiso 1 4 calc R
H21 H 0.45485 0.5222 0.81914 0.0413 Uiso 1 4 calc R
H23A H 0.42207 0.42926 0.90627 0.0564 Uiso 1 4 calc R
H23B H 0.44211 0.37632 0.86797 0.0564 Uiso 1 4 calc R
H23C H 0.39601 0.43527 0.85099 0.0564 Uiso 1 4 calc R
H24A H 0.55435 0.34062 0.89025 0.0595 Uiso 1 4 calc R
H24B H 0.55873 0.38191 0.93837 0.0595 Uiso 1 4 calc R
H24C H 0.63185 0.36417 0.90974 0.0595 Uiso 1 4 calc R
H26 H 0.68251 0.45233 0.87415 0.0436 Uiso 1 4 calc R
H31 H 0.24263 0.50429 0.8171 0.0366 Uiso 1 4 calc R
H33A H 0.19545 0.41183 0.78835 0.0441 Uiso 1 4 calc R
H33B H 0.11954 0.39263 0.81289 0.0441 Uiso 1 4 calc R
H33C H 0.19291 0.35673 0.82704 0.0441 Uiso 1 4 calc R
H34A H 0.13743 0.33826 0.89982 0.0424 Uiso 1 4 calc R
H34B H 0.06788 0.37829 0.91557 0.0424 Uiso 1 4 calc R
H34C H 0.13034 0.36294 0.9544 0.0424 Uiso 1 4 calc R
H36 H 0.15564 0.46927 0.97409 0.0403 Uiso 1 4 calc R
H38 H 0.20599 0.57349 1.00067 0.0380 Uiso 1 4 calc R
H40 H 0.33437 0.57592 1.03972 0.0452 Uiso 1 4 calc R
H42A H 0.50169 0.53062 1.04409 0.0571 Uiso 1 4 calc R
H42B H 0.44742 0.57083 1.07689 0.0571 Uiso 1 4 calc R
H42C H 0.51561 0.60307 1.05083 0.0571 Uiso 1 4 calc R
H43A H 0.56481 0.62173 0.97339 0.0530 Uiso 1 4 calc R
H43B H 0.55242 0.61065 0.91651 0.0530 Uiso 1 4 calc R
H43C H 0.56039 0.55292 0.95241 0.0530 Uiso 1 4 calc R
H45 H 0.43476 0.61099 0.88649 0.0385 Uiso 1 4 calc R
H48 H 0.21676 0.70886 0.8398 0.0414 Uiso 1 4 calc R
H50A H 0.12121 0.83007 0.8746 0.0773 Uiso 1 4 calc R
H50B H 0.06042 0.78556 0.85182 0.0773 Uiso 1 4 calc R
H50C H 0.13915 0.79067 0.8269 0.0773 Uiso 1 4 calc R
H51A H 0.0063 0.75886 0.9353 0.0794 Uiso 1 4 calc R
H51B H 0.06403 0.80629 0.95793 0.0794 Uiso 1 4 calc R
H51C H 0.03754 0.74791 0.9889 0.0794 Uiso 1 4 calc R
H53 H 0.12073 0.667 0.99274 0.0480 Uiso 1 4 calc R
H58 H 0.21219 0.79648 0.72051 0.0426 Uiso 1 4 calc R
H60A H 0.23027 0.90262 0.72156 0.0593 Uiso 1 4 calc R
H60B H 0.15788 0.94068 0.73441 0.0593 Uiso 1 4 calc R
H60C H 0.18887 0.94073 0.68006 0.0593 Uiso 1 4 calc R
H61A H 0.07005 0.95046 0.64192 0.0565 Uiso 1 4 calc R
H61B H 0.03527 0.95563 0.69508 0.0565 Uiso 1 4 calc R
H61C H -0.01138 0.92657 0.65157 0.0565 Uiso 1 4 calc R
H63 H -0.02097 0.81775 0.65485 0.0429 Uiso 1 4 calc R
H65 H -0.03666 0.70107 0.65516 0.0391 Uiso 1 4 calc R
H67 H -0.09382 0.65192 0.732 0.0387 Uiso 1 4 calc R
H69A H -0.10748 0.56064 0.82734 0.0525 Uiso 1 4 calc R
H69B H -0.14893 0.61737 0.80229 0.0525 Uiso 1 4 calc R
H69C H -0.10329 0.62795 0.85116 0.0525 Uiso 1 4 calc R
H70A H 0.09611 0.57697 0.86613 0.0448 Uiso 1 4 calc R
H70B H 0.0185 0.54315 0.86352 0.0448 Uiso 1 4 calc R
H70C H 0.02419 0.61192 0.88445 0.0448 Uiso 1 4 calc R
H72 H 0.14119 0.61761 0.79331 0.0358 Uiso 1 4 calc R
H75 H 0.23468 0.61751 0.63482 0.0438 Uiso 1 4 calc R
H77A H 0.27365 0.5741 0.5625 0.0609 Uiso 1 4 calc R
H77B H 0.23853 0.60692 0.51595 0.0609 Uiso 1 4 calc R
H77C H 0.21366 0.53862 0.53075 0.0609 Uiso 1 4 calc R
H78A H 0.02526 0.59998 0.50163 0.0620 Uiso 1 4 calc R
H78B H 0.08799 0.54854 0.50293 0.0620 Uiso 1 4 calc R
H78C H 0.10595 0.61649 0.48345 0.0620 Uiso 1 4 calc R
H80 H -0.00392 0.64467 0.5763 0.0436 Uiso 1 4 calc R
H85 H 0.43104 0.54417 0.61662 0.0410 Uiso 1 4 calc R
H87A H 0.52004 0.42343 0.56993 0.0586 Uiso 1 4 calc R
H87B H 0.43976 0.421 0.54703 0.0586 Uiso 1 4 calc R
H87C H 0.45058 0.43977 0.60278 0.0586 Uiso 1 4 calc R
H88A H 0.49752 0.45468 0.46321 0.0587 Uiso 1 4 calc R
H88B H 0.57108 0.4491 0.4943 0.0587 Uiso 1 4 calc R
H88C H 0.56625 0.49731 0.45037 0.0587 Uiso 1 4 calc R
H90 H 0.53474 0.60042 0.4687 0.0477 Uiso 1 4 calc R
H92 H 0.50984 0.7147 0.48797 0.0384 Uiso 1 4 calc R
H94 H 0.39493 0.77778 0.46639 0.0385 Uiso 1 4 calc R
H96A H 0.26821 0.87605 0.48908 0.0478 Uiso 1 4 calc R
H96B H 0.21688 0.82131 0.47012 0.0478 Uiso 1 4 calc R
H96C H 0.29307 0.83491 0.44371 0.0478 Uiso 1 4 calc R
H97A H 0.1626 0.78717 0.5433 0.0519 Uiso 1 4 calc R
H97B H 0.20111 0.84221 0.57243 0.0519 Uiso 1 4 calc R
H97C H 0.18478 0.77799 0.59906 0.0519 Uiso 1 4 calc R
H99 H 0.29246 0.72373 0.61553 0.0362 Uiso 1 4 calc R
H102 H 0.52729 0.71659 0.68078 0.0367 Uiso 1 4 calc R
H107 H 0.61952 0.76665 0.52764 0.0425 Uiso 1 4 calc R
H109 H 0.35284 0.78302 0.84307 0.0586 Uiso 1 4 calc R
H110 H 0.3615 0.88397 0.86714 0.0746 Uiso 1 4 calc R
H111 H 0.39792 0.95927 0.80883 0.0653 Uiso 1 4 calc R
H112 H 0.42699 0.92517 0.72944 0.0602 Uiso 1 4 calc R
H113 H 0.4162 0.8217 0.71159 0.0483 Uiso 1 4 calc R
H114 H 0.42446 0.45872 0.7376 0.0764 Uiso 1 4 calc R
H115 H 0.41344 0.35483 0.72021 0.0898 Uiso 1 4 calc R
H116 H 0.29563 0.32381 0.68923 0.1090 Uiso 1 4 calc R
H117 H 0.20724 0.39947 0.66708 0.1024 Uiso 1 4 calc R
H118 H 0.23063 0.4999 0.6882 0.0701 Uiso 1 4 calc R

loop_
_atom_site_aniso_label
_atom_site_aniso_U_11
_atom_site_aniso_U_22
_atom_site_aniso_U_33
_atom_site_aniso_U_12
_atom_site_aniso_U_13
_atom_site_aniso_U_23
Rh1 0.0319(4) 0.0235(3) 0.0260(4) -0.0004(3) 0.0003(3) 0.0013(3)
Rh2 0.0332(4) 0.0238(3) 0.0262(4) -0.0013(3) 0.0008(3) 0.0012(3)
O1 0.042(4) 0.020(3) 0.032(3) 0.003(3) -0.001(3) -0.002(3)
O2 0.037(4) 0.024(3) 0.033(3) -0.002(3) -0.005(3) -0.001(3)
O3 0.044(5) 0.027(3) 0.024(3) 0.002(3) -0.001(3) -0.000(3)
O4 0.038(4) 0.027(3) 0.034(4) 0.007(3) 0.003(3) -0.004(3)
O5 0.040(4) 0.024(3) 0.032(3) -0.000(3) 0.003(3) -0.003(3)
O6 0.039(4) 0.023(3) 0.032(4) -0.003(3) -0.008(3) 0.006(3)
O7 0.038(4) 0.026(3) 0.031(3) 0.007(3) 0.006(3) -0.003(3)
O8 0.037(4) 0.029(3) 0.032(3) -0.000(3) -0.001(3) -0.001(3)
O9 0.062(6) 0.080(6) 0.092(7) -0.002(4) 0.005(5) -0.002(5)
O10 0.184(10) 0.076(5) 0.114(7) 0.004(6) 0.047(7) -0.004(5)
N1 0.041(5) 0.031(3) 0.021(3) 0.001(3) 0.003(3) 0.002(3)
N2 0.048(5) 0.034(4) 0.031(4) -0.001(3) 0.002(4) -0.000(3)
C1 0.030(5) 0.038(5) 0.019(4) 0.000(4) 0.005(4) 0.012(4)
C2 0.023(5) 0.027(5) 0.033(5) 0.000(4) 0.002(4) 0.003(4)
C3 0.033(6) 0.029(5) 0.022(5) 0.005(4) -0.003(4) -0.003(4)
C4 0.035(6) 0.040(6) 0.039(6) 0.005(5) -0.000(4) 0.008(5)
C5 0.048(8) 0.040(6) 0.032(5) -0.001(5) 0.000(5) -0.006(5)
C6 0.062(8) 0.036(6) 0.047(6) -0.001(5) -0.017(6) -0.004(5)
C7 0.059(9) 0.056(7) 0.046(7) -0.002(6) -0.009(6) -0.013(6)
C8 0.038(7) 0.048(6) 0.037(6) -0.005(5) -0.008(5) -0.003(5)
C9 0.038(7) 0.041(6) 0.035(6) 0.000(5) -0.004(5) 0.004(5)
C10 0.039(7) 0.031(5) 0.029(5) -0.003(4) 0.008(4) -0.001(4)
C11 0.030(6) 0.041(6) 0.028(5) 0.006(4) -0.001(4) 0.003(4)
C12 0.035(6) 0.025(4) 0.029(5) -0.001(4) 0.001(4) 0.003(4)
C13 0.047(7) 0.032(5) 0.040(6) 0.007(4) 0.008(5) 0.012(5)
C14 0.037(7) 0.040(6) 0.033(6) 0.002(5) 0.013(5) 0.003(5)
C15 0.045(8) 0.080(8) 0.035(6) 0.010(6) 0.009(5) 0.015(6)
C16 0.043(7) 0.049(6) 0.036(5) 0.001(5) 0.008(5) 0.008(5)
C17 0.046(7) 0.037(6) 0.026(5) 0.001(5) 0.004(4) 0.006(4)
C18 0.042(6) 0.023(4) 0.027(5) -0.001(4) -0.000(4) 0.002(4)
C19 0.027(5) 0.028(4) 0.030(5) -0.000(4) -0.003(4) 0.002(4)
C20 0.031(6) 0.025(5) 0.030(5) -0.004(4) -0.001(4) -0.003(4)
C21 0.040(7) 0.034(5) 0.029(5) 0.004(4) 0.007(4) -0.000(4)
C22 0.041(7) 0.029(5) 0.033(5) -0.002(4) -0.001(5) 0.000(4)
C23 0.054(8) 0.042(6) 0.045(6) -0.005(5) 0.002(5) 0.008(5)
C24 0.066(9) 0.033(6) 0.051(7) 0.006(5) 0.012(6) 0.014(5)
C25 0.055(8) 0.035(5) 0.024(5) 0.005(5) 0.005(5) 0.010(4)
C26 0.044(7) 0.037(5) 0.028(5) 0.017(5) -0.002(5) 0.004(4)
C27 0.028(6) 0.031(5) 0.033(5) 0.002(4) 0.002(4) -0.000(4)
C28 0.034(6) 0.029(5) 0.027(5) 0.002(4) -0.005(4) -0.004(4)
C29 0.037(6) 0.025(5) 0.026(5) -0.002(4) 0.006(4) -0.001(4)
C30 0.031(6) 0.027(5) 0.032(5) 0.002(4) 0.005(4) -0.001(4)
C31 0.033(6) 0.030(5) 0.029(5) 0.007(4) -0.001(4) -0.000(4)
C32 0.033(6) 0.031(5) 0.028(5) 0.002(4) -0.005(4) -0.006(4)
C33 0.047(7) 0.033(5) 0.030(5) 0.001(4) -0.001(4) -0.005(4)
C34 0.042(7) 0.026(5) 0.038(5) -0.001(4) -0.002(5) 0.001(4)
C35 0.040(6) 0.032(5) 0.029(5) 0.003(4) 0.001(4) 0.006(4)
C36 0.041(7) 0.039(5) 0.021(5) 0.002(4) -0.001(4) 0.002(4)
C37 0.035(6) 0.031(5) 0.023(5) 0.002(4) 0.000(4) 0.001(4)
C38 0.036(6) 0.026(5) 0.033(5) 0.005(4) 0.004(4) 0.007(4)
C39 0.045(7) 0.022(4) 0.036(5) -0.003(4) 0.004(4) 0.003(5)
C40 0.045(7) 0.039(5) 0.029(5) -0.006(5) -0.001(5) -0.003(4)
C41 0.045(7) 0.028(5) 0.044(6) -0.004(5) -0.008(5) 0.000(5)
C42 0.051(7) 0.061(7) 0.031(6) -0.003(6) -0.015(5) 0.005(5)
C43 0.051(8) 0.036(6) 0.045(6) -0.004(5) -0.012(5) -0.002(5)
C44 0.040(6) 0.027(5) 0.032(5) -0.000(4) -0.001(4) -0.007(4)
C45 0.041(7) 0.023(5) 0.032(5) -0.002(4) 0.001(4) -0.009(4)
C46 0.039(6) 0.021(4) 0.033(5) 0.004(4) -0.000(4) -0.008(4)
C47 0.026(6) 0.036(5) 0.024(5) 0.002(4) -0.001(4) 0.001(4)
C48 0.045(6) 0.032(5) 0.026(5) 0.000(5) 0.000(4) 0.003(4)
C49 0.051(7) 0.029(5) 0.043(6) 0.008(5) 0.003(5) -0.002(4)
C50 0.067(10) 0.059(8) 0.067(8) 0.027(6) 0.007(7) 0.013(6)
C51 0.074(10) 0.069(8) 0.055(7) 0.017(7) 0.012(7) 0.001(7)
C52 0.063(9) 0.035(6) 0.041(6) 0.013(5) 0.004(5) -0.003(5)
C53 0.045(7) 0.037(5) 0.038(5) -0.001(5) 0.010(5) -0.004(4)
C54 0.040(7) 0.027(5) 0.025(5) -0.003(4) -0.003(4) -0.006(4)
C55 0.034(6) 0.028(5) 0.018(5) -0.006(4) 0.004(4) 0.006(4)
C56 0.034(6) 0.028(5) 0.032(5) 0.008(4) -0.004(4) -0.000(4)
C57 0.036(6) 0.029(5) 0.028(5) -0.000(4) 0.007(4) 0.005(4)
C58 0.037(6) 0.033(5) 0.036(5) -0.000(4) -0.002(4) -0.004(5)
C59 0.047(7) 0.028(5) 0.036(5) -0.000(5) 0.004(5) -0.002(4)
C60 0.044(7) 0.035(6) 0.070(7) -0.007(5) -0.006(5) 0.001(6)
C61 0.050(8) 0.026(5) 0.065(7) 0.005(5) -0.009(6) -0.000(5)
C62 0.046(7) 0.026(5) 0.036(6) 0.005(4) 0.003(5) -0.001(4)
C63 0.040(6) 0.029(5) 0.038(5) -0.001(4) -0.005(4) -0.004(5)
C64 0.035(6) 0.025(5) 0.028(5) 0.004(4) -0.005(4) -0.005(4)
C65 0.041(6) 0.024(4) 0.034(5) 0.002(4) -0.008(4) 0.002(4)
C66 0.033(6) 0.033(5) 0.032(5) 0.003(4) -0.006(4) -0.001(4)
C67 0.036(6) 0.029(5) 0.032(5) 0.001(4) 0.002(5) -0.005(4)
C68 0.036(6) 0.024(5) 0.040(6) 0.001(4) 0.004(5) -0.001(4)
C69 0.039(7) 0.040(6) 0.052(6) -0.012(5) 0.012(5) -0.001(5)
C70 0.042(7) 0.034(5) 0.036(5) -0.004(5) 0.002(4) -0.002(5)
C71 0.031(6) 0.034(5) 0.038(5) -0.004(4) 0.002(5) -0.004(4)
C72 0.035(6) 0.025(5) 0.029(5) -0.002(4) -0.007(4) 0.001(4)
C73 0.034(6) 0.024(5) 0.035(5) -0.002(4) 0.000(5) -0.010(4)
C74 0.035(6) 0.028(5) 0.028(5) -0.003(4) -0.001(5) 0.001(4)
C75 0.046(7) 0.034(5) 0.029(5) 0.003(5) -0.005(5) -0.001(4)
C76 0.045(7) 0.034(5) 0.035(6) -0.007(4) 0.005(5) 0.003(4)
C77 0.063(9) 0.050(7) 0.039(6) -0.001(6) 0.011(5) -0.003(5)
C78 0.065(8) 0.050(7) 0.039(6) -0.007(6) -0.007(5) -0.003(6)
C79 0.051(7) 0.028(5) 0.025(5) -0.002(4) -0.004(5) -0.005(4)
C80 0.040(7) 0.034(5) 0.035(6) -0.001(4) -0.006(5) 0.006(4)
C81 0.040(6) 0.022(5) 0.032(5) -0.001(4) -0.005(5) 0.007(4)
C82 0.034(6) 0.024(5) 0.035(5) 0.008(4) -0.011(4) -0.002(5)
C83 0.040(6) 0.028(5) 0.019(4) -0.002(4) 0.002(4) 0.004(4)
C84 0.035(6) 0.024(5) 0.030(5) -0.003(4) -0.001(4) 0.001(4)
C85 0.047(7) 0.026(5) 0.030(5) 0.001(4) 0.001(5) 0.000(4)
C86 0.051(7) 0.026(5) 0.034(6) -0.003(5) -0.004(5) 0.000(4)
C87 0.062(8) 0.031(5) 0.054(7) 0.004(5) 0.004(6) -0.001(5)
C88 0.078(9) 0.032(6) 0.036(6) 0.005(5) 0.005(6) -0.006(5)
C89 0.053(7) 0.034(5) 0.029(5) 0.007(5) -0.002(5) -0.008(5)
C90 0.049(7) 0.042(6) 0.029(5) 0.004(5) -0.002(4) -0.006(5)
C91 0.042(7) 0.026(5) 0.027(5) 0.002(4) -0.005(4) 0.000(4)
C92 0.042(6) 0.035(5) 0.020(4) 0.003(4) 0.006(4) -0.001(4)
C93 0.038(6) 0.023(5) 0.035(5) -0.002(4) -0.005(4) 0.000(4)
C94 0.037(6) 0.031(5) 0.028(5) -0.004(4) -0.002(4) -0.001(4)
C95 0.046(7) 0.022(5) 0.031(5) -0.003(4) -0.008(5) 0.001(4)
C96 0.047(7) 0.032(5) 0.041(6) 0.001(5) -0.004(5) 0.007(5)
C97 0.041(7) 0.047(6) 0.042(6) -0.001(5) -0.005(5) -0.000(5)
C98 0.036(6) 0.030(5) 0.033(5) -0.003(4) -0.005(4) 0.002(4)
C99 0.039(6) 0.024(5) 0.027(5) -0.002(4) -0.009(4) 0.003(4)
C100 0.032(6) 0.024(5) 0.027(5) 0.000(4) -0.001(4) 0.004(4)
C101 0.034(6) 0.023(5) 0.043(6) -0.000(4) 0.002(5) 0.004(4)
C102 0.031(6) 0.026(5) 0.034(5) 0.003(4) 0.002(4) 0.000(4)
C103 0.030(6) 0.032(5) 0.039(5) 0.001(4) 0.001(4) -0.002(4)
C104 0.047(8) 0.061(7) 0.035(6) -0.000(6) -0.013(5) -0.016(5)
C105 0.045(7) 0.049(6) 0.042(6) -0.012(5) 0.005(5) -0.004(5)
C106 0.038(7) 0.024(5) 0.047(6) 0.001(4) 0.006(5) -0.007(4)
C107 0.045(7) 0.030(5) 0.031(5) 0.000(4) 0.004(5) 0.003(4)
C108 0.034(6) 0.026(5) 0.037(5) -0.001(4) 0.001(4) -0.000(4)
C109 0.080(7) 0.032(4) 0.035(4) -0.009(5) 0.018(5) 0.001(4)
C110 0.101(8) 0.041(4) 0.045(5) -0.010(6) 0.026(6) -0.012(4)
C111 0.081(7) 0.031(4) 0.052(5) -0.004(5) 0.014(5) -0.005(4)
C112 0.079(7) 0.027(4) 0.044(5) -0.007(4) 0.003(5) 0.004(4)
C113 0.060(6) 0.031(4) 0.030(4) -0.003(4) 0.004(4) 0.006(3)
C114 0.070(6) 0.036(4) 0.085(7) 0.007(4) -0.013(6) -0.007(5)
C115 0.092(7) 0.039(4) 0.093(8) 0.007(5) 0.003(6) -0.011(6)
C116 0.104(8) 0.053(6) 0.116(9) -0.004(5) -0.006(7) -0.013(7)
C117 0.087(7) 0.055(5) 0.114(8) -0.016(5) -0.013(7) -0.011(7)
C118 0.062(6) 0.045(5) 0.068(7) -0.010(5) -0.015(5) 0.000(5)
C119 0.092(10) 0.072(8) 0.109(11) -0.010(7) 0.008(10) -0.021(8)
C120 0.074(8) 0.085(7) 0.060(7) -0.026(6) 0.005(7) -0.006(7)
C121 0.064(9) 0.110(10) 0.153(14) 0.012(8) 0.008(10) 0.014(10)
C122 0.091(14) 0.097(11) 0.23(2) 0.019(9) 0.051(14) 0.007(12)
C123 0.183(14) 0.082(8) 0.156(12) 0.012(9) 0.048(11) 0.003(9)
C124 0.178(10) 0.073(6) 0.110(8) -0.007(7) 0.039(8) 0.001(6)
C125 0.182(10) 0.081(6) 0.113(8) 0.005(7) 0.045(8) -0.005(6)
C126 0.200(14) 0.076(7) 0.139(12) 0.006(9) 0.055(11) -0.008(8)

loop_
_atom_type_symbol
_atom_type_description
_atom_type_scat_dispersion_real
_atom_type_scat_dispersion_imag
_atom_type_scat_source
C C 0.0033 0.0016
;
International Tables for Crystallography
(Vol. C, Tables 4.2.6.8 and 6.1.1.4)
;
H H 0.0000 0.0000
;
International Tables for Crystallography
(Vol. C, Table 6.1.1.4)
;
O O 0.0106 0.0060
;
International Tables for Crystallography
(Vol. C, Tables 4.2.6.8 and 6.1.1.4)
;
N N 0.0061 0.0033
;
International Tables for Crystallography
(Vol. C, Tables 4.2.6.8 and 6.1.1.4)
;
Rh Rh -1.1178 0.9187
;
International Tables for Crystallography
(Vol. C, Tables 4.2.6.8 and 6.1.1.4)
;

loop_
_geom_angle_atom_site_label_1
_geom_angle_atom_site_label_2
_geom_angle_atom_site_label_3
_geom_angle
_geom_angle_publ_flag
Rh2 Rh1 O1 88.13(15) yes
Rh2 Rh1 O3 88.50(16) yes
Rh2 Rh1 O5 87.22(15) yes
Rh2 Rh1 O7 87.11(16) yes
Rh2 Rh1 N1 179.1(2) yes
O1 Rh1 O3 90.5(2) yes
O1 Rh1 O5 175.3(2) yes
O1 Rh1 O7 89.1(2) yes
O1 Rh1 N1 92.7(2) yes
O3 Rh1 O5 89.1(2) yes
O3 Rh1 O7 175.6(2) yes
O3 Rh1 N1 91.1(2) yes
O5 Rh1 O7 90.9(2) yes
O5 Rh1 N1 92.0(2) yes
O7 Rh1 N1 93.3(2) yes
Rh1 Rh2 O2 87.29(15) yes
Rh1 Rh2 O4 87.25(16) yes
Rh1 Rh2 O6 88.32(16) yes
Rh1 Rh2 O8 88.96(16) yes
Rh1 Rh2 N2 179.44(19) yes
O2 Rh2 O4 89.7(2) yes
O2 Rh2 O6 175.6(2) yes
O2 Rh2 O8 89.4(3) yes
O2 Rh2 N2 93.0(2) yes
O4 Rh2 O6 89.4(2) yes
O4 Rh2 O8 176.1(2) yes
O4 Rh2 N2 92.3(2) yes
O6 Rh2 O8 91.2(3) yes
O6 Rh2 N2 91.4(2) yes
O8 Rh2 N2 91.5(2) yes
Rh1 O1 C1 119.3(6) yes
Rh2 O2 C1 119.1(5) yes
Rh1 O3 C28 117.0(5) yes
Rh2 O4 C28 119.9(6) yes
Rh1 O5 C55 121.4(5) yes
Rh2 O6 C55 118.9(6) yes
Rh1 O7 C82 119.5(5) yes
Rh2 O8 C82 116.8(5) yes
C120 O9 C121 113.9(11) yes
C124 O10 C125 119.3(13) yes
Rh1 N1 C109 121.6(6) yes
Rh1 N1 C113 122.2(5) yes
C109 N1 C113 116.2(7) yes
Rh2 N2 C114 121.0(6) yes
Rh2 N2 C118 119.9(6) yes
C114 N2 C118 119.0(8) yes
O1 C1 O2 124.7(8) yes
O1 C1 C2 118.6(8) yes
O2 C1 C2 116.8(7) yes
C1 C2 C3 117.7(7) yes
C1 C2 C19 110.9(7) yes
C1 C2 C20 112.1(7) yes
C3 C2 C19 106.8(7) yes
C3 C2 C20 103.7(7) yes
C19 C2 C20 104.7(7) yes
C2 C3 C4 129.8(9) yes
C2 C3 C10 112.4(7) yes
C4 C3 C10 117.7(8) yes
C3 C4 C5 121.7(9) yes
C4 C5 C6 118.2(9) yes
C4 C5 C8 120.0(9) yes
C6 C5 C8 121.8(9) yes
C5 C8 C7 121.5(9) yes
C5 C8 C9 119.0(9) yes
C7 C8 C9 119.4(9) yes
C8 C9 C10 120.2(9) yes
C3 C10 C9 121.3(9) yes
C3 C10 C11 114.0(8) yes
C9 C10 C11 124.5(9) yes
C10 C11 C12 106.3(7) yes
C10 C11 C27 104.3(8) yes
C12 C11 C27 106.7(7) yes
C11 C12 C13 125.8(8) yes
C11 C12 C19 113.3(8) yes
C13 C12 C19 120.9(8) yes
C12 C13 C14 119.1(9) yes
C13 C14 C15 118.1(9) yes
C13 C14 C17 120.7(9) yes
C15 C14 C17 121.1(9) yes
C14 C17 C16 122.5(9) yes
C14 C17 C18 120.0(8) yes
C16 C17 C18 117.5(9) yes
C17 C18 C19 119.8(8) yes
C2 C19 C12 113.4(7) yes
C2 C19 C18 127.2(8) yes
C12 C19 C18 119.4(8) yes
C2 C20 C21 126.3(8) yes
C2 C20 C27 114.0(8) yes
C21 C20 C27 119.7(8) yes
C20 C21 C22 120.7(9) yes
C21 C22 C23 118.7(9) yes
C21 C22 C25 118.9(9) yes
C23 C22 C25 122.4(8) yes
C22 C25 C24 121.1(9) yes
C22 C25 C26 120.1(8) yes
C24 C25 C26 118.8(9) yes
C25 C26 C27 119.8(9) yes
C11 C27 C20 112.7(7) yes
C11 C27 C26 126.5(9) yes
C20 C27 C26 120.9(9) yes
O3 C28 O4 125.3(8) yes
O3 C28 C29 116.5(8) yes
O4 C28 C29 118.2(8) yes
C28 C29 C30 114.6(7) yes
C28 C29 C46 110.9(8) yes
C28 C29 C47 113.1(7) yes
C30 C29 C46 106.2(7) yes
C30 C29 C47 104.5(7) yes
C46 C29 C47 106.9(7) yes
C29 C30 C31 130.2(8) yes
C29 C30 C37 111.2(7) yes
C31 C30 C37 118.6(8) yes
C30 C31 C32 121.7(8) yes
C31 C32 C33 119.3(8) yes
C31 C32 C35 119.8(8) yes
C33 C32 C35 120.9(8) yes
C32 C35 C34 123.2(8) yes
C32 C35 C36 118.0(8) yes
C34 C35 C36 118.8(8) yes
C35 C36 C37 122.1(8) yes
C30 C37 C36 119.8(8) yes
C30 C37 C38 113.6(8) yes
C36 C37 C38 126.6(8) yes
C37 C38 C39 105.8(7) yes
C37 C38 C54 105.6(7) yes
C39 C38 C54 106.8(7) yes
C38 C39 C40 127.1(8) yes
C38 C39 C46 114.1(8) yes
C40 C39 C46 118.7(9) yes
C39 C40 C41 121.3(9) yes
C40 C41 C42 118.3(9) yes
C40 C41 C44 118.9(9) yes
C42 C41 C44 122.7(9) yes
C41 C44 C43 120.9(9) yes
C41 C44 C45 119.5(9) yes
C43 C44 C45 119.5(9) yes
C44 C45 C46 121.9(9) yes
C29 C46 C39 112.0(8) yes
C29 C46 C45 128.3(8) yes
C39 C46 C45 119.6(9) yes
C29 C47 C48 128.5(8) yes
C29 C47 C54 111.9(8) yes
C48 C47 C54 119.4(9) yes
C47 C48 C49 120.7(8) yes
C48 C49 C50 117.7(9) yes
C48 C49 C52 119.4(9) yes
C50 C49 C52 122.9(10) yes
C49 C52 C51 121.0(9) yes
C49 C52 C53 119.0(10) yes
C51 C52 C53 120.0(9) yes
C52 C53 C54 122.3(9) yes
C38 C54 C47 113.8(8) yes
C38 C54 C53 126.7(8) yes
C47 C54 C53 119.2(8) yes
O5 C55 O6 122.9(8) yes
O5 C55 C56 118.8(7) yes
O6 C55 C56 118.3(8) yes
C55 C56 C57 117.4(7) yes
C55 C56 C73 111.8(7) yes
C55 C56 C74 111.3(7) yes
C57 C56 C73 104.6(7) yes
C57 C56 C74 103.9(7) yes
C73 C56 C74 107.0(7) yes
C56 C57 C58 130.0(9) yes
C56 C57 C64 111.3(8) yes
C58 C57 C64 118.7(8) yes
C57 C58 C59 121.5(9) yes
C58 C59 C60 119.9(9) yes
C58 C59 C62 119.5(8) yes
C60 C59 C62 120.6(8) yes
C59 C62 C61 120.3(8) yes
C59 C62 C63 118.3(8) yes
C61 C62 C63 121.3(9) yes
C62 C63 C64 122.2(9) yes
C57 C64 C63 119.7(8) yes
C57 C64 C65 114.1(8) yes
C63 C64 C65 126.2(9) yes
C64 C65 C66 104.7(7) yes
C64 C65 C81 106.3(8) yes
C66 C65 C81 107.0(7) yes
C65 C66 C67 126.6(9) yes
C65 C66 C73 113.1(8) yes
C67 C66 C73 120.0(8) yes
C66 C67 C68 120.9(9) yes
C67 C68 C69 119.0(9) yes
C67 C68 C71 119.4(9) yes
C69 C68 C71 121.5(9) yes
C68 C71 C70 121.4(9) yes
C68 C71 C72 119.9(9) yes
C70 C71 C72 118.7(9) yes
C71 C72 C73 120.2(9) yes
C56 C73 C66 113.4(8) yes
C56 C73 C72 126.8(8) yes
C66 C73 C72 119.6(9) yes
C56 C74 C75 126.6(9) yes
C56 C74 C81 112.8(8) yes
C75 C74 C81 120.5(8) yes
C74 C75 C76 120.3(9) yes
C75 C76 C77 118.9(9) yes
C75 C76 C79 119.2(9) yes
C77 C76 C79 121.9(9) yes
C76 C79 C78 120.5(9) yes
C76 C79 C80 119.6(9) yes
C78 C79 C80 119.9(10) yes
C79 C80 C81 121.1(10) yes
C65 C81 C74 113.8(8) yes
C65 C81 C80 126.5(9) yes
C74 C81 C80 119.3(9) yes
O7 C82 O8 126.0(8) yes
O7 C82 C83 116.7(7) yes
O8 C82 C83 117.3(7) yes
C82 C83 C84 116.6(7) yes
C82 C83 C100 110.9(8) yes
C82 C83 C101 112.3(7) yes
C84 C83 C100 107.4(7) yes
C84 C83 C101 102.3(7) yes
C100 C83 C101 106.6(7) yes
C83 C84 C85 130.3(8) yes
C83 C84 C91 111.5(7) yes
C85 C84 C91 118.1(8) yes
C84 C85 C86 122.4(9) yes
C85 C86 C87 119.7(9) yes
C85 C86 C89 119.2(8) yes
C87 C86 C89 121.1(9) yes
C86 C89 C88 120.2(8) yes
C86 C89 C90 119.4(9) yes
C88 C89 C90 120.2(9) yes
C89 C90 C91 120.7(9) yes
C84 C91 C90 120.0(8) yes
C84 C91 C92 114.8(8) yes
C90 C91 C92 125.0(8) yes
C91 C92 C93 106.7(8) yes
C91 C92 C108 103.2(7) yes
C93 C92 C108 106.1(7) yes
C92 C93 C94 127.0(8) yes
C92 C93 C100 114.5(8) yes
C94 C93 C100 118.4(9) yes
C93 C94 C95 121.7(8) yes
C94 C95 C96 119.5(8) yes
C94 C95 C98 119.9(8) yes
C96 C95 C98 120.6(9) yes
C95 C98 C97 122.4(9) yes
C95 C98 C99 118.4(9) yes
C97 C98 C99 119.1(8) yes
C98 C99 C100 120.6(8) yes
C83 C100 C93 112.4(8) yes
C83 C100 C99 126.8(8) yes
C93 C100 C99 120.9(8) yes
C83 C101 C102 128.8(8) yes
C83 C101 C108 112.7(8) yes
C102 C101 C108 118.4(9) yes
C101 C102 C103 121.3(9) yes
C102 C103 C104 119.1(9) yes
C102 C103 C106 119.9(9) yes
C104 C103 C106 121.0(9) yes
C103 C106 C105 121.5(9) yes
C103 C106 C107 118.6(9) yes
C105 C106 C107 119.9(8) yes
C106 C107 C108 121.1(9) yes
C92 C108 C101 113.7(8) yes
C92 C108 C107 125.3(8) yes
C101 C108 C107 120.7(9) yes
N1 C109 C110 125.2(9) yes
C109 C110 C111 117.7(9) yes
C110 C111 C112 118.2(9) yes
C111 C112 C113 118.1(9) yes
N1 C113 C112 124.5(8) yes
N2 C114 C115 126.4(11) yes
C114 C115 C116 112.8(11) yes
C115 C116 C117 122.1(12) yes
C116 C117 C118 116.3(12) yes
N2 C118 C117 123.2(11) yes
O9 C120 C119 109.3(11) yes
O9 C121 C122 112.0(13) yes
O10 C124 C123 112.6(14) yes
O10 C125 C126 117.5(15) yes
C3 C4 H4 119.122 no
C5 C4 H4 119.140 no
C5 C6 H6A 109.459 no
C5 C6 H6B 109.480 no
C5 C6 H6C 109.468 no
H6A C6 H6B 109.478 no
H6A C6 H6C 109.461 no
H6B C6 H6C 109.482 no
C8 C7 H7A 109.479 no
C8 C7 H7B 109.486 no
C8 C7 H7C 109.471 no
H7A C7 H7B 109.469 no
H7A C7 H7C 109.445 no
H7B C7 H7C 109.477 no
C8 C9 H9 119.915 no
C10 C9 H9 119.889 no
C10 C11 H11 112.978 no
C12 C11 H11 112.968 no
C27 C11 H11 112.991 no
C12 C13 H13 120.467 no
C14 C13 H13 120.482 no
C14 C15 H15A 109.468 no
C14 C15 H15B 109.471 no
C14 C15 H15C 109.472 no
H15A C15 H15B 109.487 no
H15A C15 H15C 109.455 no
H15B C15 H15C 109.474 no
C17 C16 H16A 109.471 no
C17 C16 H16B 109.457 no
C17 C16 H16C 109.473 no
H16A C16 H16B 109.481 no
H16A C16 H16C 109.474 no
H16B C16 H16C 109.472 no
C17 C18 H18 120.114 no
C19 C18 H18 120.114 no
C20 C21 H21 119.668 no
C22 C21 H21 119.666 no
C22 C23 H23A 109.462 no
C22 C23 H23B 109.469 no
C22 C23 H23C 109.483 no
H23A C23 H23B 109.457 no
H23A C23 H23C 109.478 no
H23B C23 H23C 109.478 no
C25 C24 H24A 109.467 no
C25 C24 H24B 109.487 no
C25 C24 H24C 109.470 no
H24A C24 H24B 109.464 no
H24A C24 H24C 109.465 no
H24B C24 H24C 109.475 no
C25 C26 H26 120.082 no
C27 C26 H26 120.095 no
C30 C31 H31 119.155 no
C32 C31 H31 119.165 no
C32 C33 H33A 109.478 no
C32 C33 H33B 109.470 no
C32 C33 H33C 109.484 no
H33A C33 H33B 109.467 no
H33A C33 H33C 109.459 no
H33B C33 H33C 109.470 no
C35 C34 H34A 109.468 no
C35 C34 H34B 109.467 no
C35 C34 H34C 109.472 no
H34A C34 H34B 109.464 no
H34A C34 H34C 109.473 no
H34B C34 H34C 109.484 no
C35 C36 H36 118.957 no
C37 C36 H36 118.959 no
C37 C38 H38 112.696 no
C39 C38 H38 112.686 no
C54 C38 H38 112.679 no
C39 C40 H40 119.335 no
C41 C40 H40 119.325 no
C41 C42 H42A 109.470 no
C41 C42 H42B 109.476 no
C41 C42 H42C 109.479 no
H42A C42 H42B 109.471 no
H42A C42 H42C 109.472 no
H42B C42 H42C 109.460 no
C44 C43 H43A 109.469 no
C44 C43 H43B 109.466 no
C44 C43 H43C 109.475 no
H43A C43 H43B 109.475 no
H43A C43 H43C 109.465 no
H43B C43 H43C 109.477 no
C44 C45 H45 119.061 no
C46 C45 H45 119.066 no
C47 C48 H48 119.632 no
C49 C48 H48 119.652 no
C49 C50 H50A 109.472 no
C49 C50 H50B 109.468 no
C49 C50 H50C 109.472 no
H50A C50 H50B 109.474 no
H50A C50 H50C 109.475 no
H50B C50 H50C 109.467 no
C52 C51 H51A 109.463 no
C52 C51 H51B 109.464 no
C52 C51 H51C 109.471 no
H51A C51 H51B 109.468 no
H51A C51 H51C 109.476 no
H51B C51 H51C 109.485 no
C52 C53 H53 118.837 no
C54 C53 H53 118.834 no
C57 C58 H58 119.258 no
C59 C58 H58 119.262 no
C59 C60 H60A 109.468 no
C59 C60 H60B 109.461 no
C59 C60 H60C 109.470 no
H60A C60 H60B 109.475 no
H60A C60 H60C 109.481 no
H60B C60 H60C 109.472 no
C62 C61 H61A 109.482 no
C62 C61 H61B 109.472 no
C62 C61 H61C 109.461 no
H61A C61 H61B 109.468 no
H61A C61 H61C 109.482 no
H61B C61 H61C 109.462 no
C62 C63 H63 118.897 no
C64 C63 H63 118.898 no
C64 C65 H65 112.745 no
C66 C65 H65 112.745 no
C81 C65 H65 112.747 no
C66 C67 H67 119.580 no
C68 C67 H67 119.556 no
C68 C69 H69A 109.474 no
C68 C69 H69B 109.469 no
C68 C69 H69C 109.466 no
H69A C69 H69B 109.471 no
H69A C69 H69C 109.476 no
H69B C69 H69C 109.471 no
C71 C70 H70A 109.480 no
C71 C70 H70B 109.476 no
C71 C70 H70C 109.468 no
H70A C70 H70B 109.471 no
H70A C70 H70C 109.462 no
H70B C70 H70C 109.471 no
C71 C72 H72 119.916 no
C73 C72 H72 119.898 no
C74 C75 H75 119.855 no
C76 C75 H75 119.872 no
C76 C77 H77A 109.469 no
C76 C77 H77B 109.460 no
C76 C77 H77C 109.474 no
H77A C77 H77B 109.473 no
H77A C77 H77C 109.477 no
H77B C77 H77C 109.473 no
C79 C78 H78A 109.465 no
C79 C78 H78B 109.463 no
C79 C78 H78C 109.473 no
H78A C78 H78B 109.470 no
H78A C78 H78C 109.478 no
H78B C78 H78C 109.478 no
C79 C80 H80 119.471 no
C81 C80 H80 119.457 no
C84 C85 H85 118.786 no
C86 C85 H85 118.787 no
C86 C87 H87A 109.467 no
C86 C87 H87B 109.462 no
C86 C87 H87C 109.475 no
H87A C87 H87B 109.471 no
H87A C87 H87C 109.482 no
H87B C87 H87C 109.472 no
C89 C88 H88A 109.453 no
C89 C88 H88B 109.459 no
C89 C88 H88C 109.463 no
H88A C88 H88B 109.480 no
H88A C88 H88C 109.491 no
H88B C88 H88C 109.481 no
C89 C90 H90 119.632 no
C91 C90 H90 119.628 no
C91 C92 H92 113.323 no
C93 C92 H92 113.327 no
C108 C92 H92 113.326 no
C93 C94 H94 119.133 no
C95 C94 H94 119.133 no
C95 C96 H96A 109.471 no
C95 C96 H96B 109.467 no
C95 C96 H96C 109.475 no
H96A C96 H96B 109.463 no
H96A C96 H96C 109.475 no
H96B C96 H96C 109.477 no
C98 C97 H97A 109.465 no
C98 C97 H97B 109.461 no
C98 C97 H97C 109.477 no
H97A C97 H97B 109.469 no
H97A C97 H97C 109.477 no
H97B C97 H97C 109.478 no
C98 C99 H99 119.700 no
C100 C99 H99 119.697 no
C101 C102 H102 119.363 no
C103 C102 H102 119.377 no
C103 C104 H10A 109.467 no
C103 C104 H10B 109.468 no
C103 C104 H10C 109.469 no
H10A C104 H10B 109.471 no
H10A C104 H10C 109.469 no
H10B C104 H10C 109.483 no
C106 C105 H10D 109.464 no
C106 C105 H10E 109.480 no
C106 C105 H10F 109.475 no
H10D C105 H10E 109.466 no
H10D C105 H10F 109.466 no
H10E C105 H10F 109.476 no
C106 C107 H107 119.466 no
C108 C107 H107 119.478 no
N1 C109 H109 117.382 no
C110 C109 H109 117.394 no
C109 C110 H110 121.130 no
C111 C110 H110 121.146 no
C110 C111 H111 120.906 no
C112 C111 H111 120.911 no
C111 C112 H112 120.943 no
C113 C112 H112 120.939 no
N1 C113 H113 117.770 no
C112 C113 H113 117.741 no
N2 C114 H114 116.819 no
C115 C114 H114 116.813 no
C114 C115 H115 123.615 no
C116 C115 H115 123.607 no
C115 C116 H116 118.945 no
C117 C116 H116 118.925 no
C116 C117 H117 121.837 no
C118 C117 H117 121.824 no
N2 C118 H118 118.399 no
C117 C118 H118 118.415 no
C120 C119 H11A 109.465 no
C120 C119 H11B 109.473 no
C120 C119 H11C 109.465 no
H11A C119 H11B 109.472 no
H11A C119 H11C 109.466 no
H11B C119 H11C 109.486 no
O9 C120 H12A 109.823 no
O9 C120 H12B 109.810 no
C119 C120 H12A 109.814 no
C119 C120 H12B 109.822 no
H12A C120 H12B 108.245 no
O9 C121 H12C 109.202 no
O9 C121 H12D 109.213 no
C122 C121 H12C 109.214 no
C122 C121 H12D 109.220 no
H12C C121 H12D 107.894 no
C121 C122 H12E 109.470 no
C121 C122 H12F 109.477 no
C121 C122 H12G 109.474 no
H12E C122 H12F 109.479 no
H12E C122 H12G 109.458 no
H12F C122 H12G 109.469 no
C124 C123 H12H 109.480 no
C124 C123 H12I 109.474 no
C124 C123 H12J 109.482 no
H12H C123 H12I 109.467 no
H12H C123 H12J 109.462 no
H12I C123 H12J 109.463 no
O10 C124 H12K 109.093 no
O10 C124 H12L 109.082 no
C123 C124 H12K 109.079 no
C123 C124 H12L 109.078 no
H12K C124 H12L 107.825 no
O10 C125 H12M 107.935 no
O10 C125 H12N 107.941 no
C126 C125 H12M 107.938 no
C126 C125 H12N 107.934 no
H12M C125 H12N 107.211 no
C125 C126 H12O 109.475 no
C125 C126 H12P 109.471 no
C125 C126 H12Q 109.477 no
H12O C126 H12P 109.470 no
H12O C126 H12Q 109.458 no
H12P C126 H12Q 109.477 no

loop_
_geom_bond_atom_site_label_1
_geom_bond_atom_site_label_2
_geom_bond_distance
_geom_bond_publ_flag
Rh1 Rh2 2.4029(9) yes
Rh1 O1 2.036(6) yes
Rh1 O3 2.052(6) yes
Rh1 O5 2.012(6) yes
Rh1 O7 2.037(6) yes
Rh1 N1 2.228(7) yes
Rh2 O2 2.038(6) yes
Rh2 O4 2.015(6) yes
Rh2 O6 2.035(6) yes
Rh2 O8 2.037(6) yes
Rh2 N2 2.271(7) yes
O1 C1 1.260(10) yes
O2 C1 1.277(10) yes
O3 C28 1.282(11) yes
O4 C28 1.266(11) yes
O5 C55 1.288(10) yes
O6 C55 1.278(10) yes
O7 C82 1.270(11) yes
O8 C82 1.278(11) yes
O9 C120 1.402(15) yes
O9 C121 1.398(17) yes
O10 C124 1.390(17) yes
O10 C125 1.37(2) yes
N1 C109 1.326(11) yes
N1 C113 1.331(11) yes
N2 C114 1.325(13) yes
N2 C118 1.335(14) yes
C1 C2 1.522(13) yes
C2 C3 1.541(12) yes
C2 C19 1.537(12) yes
C2 C20 1.549(12) yes
C3 C4 1.393(13) yes
C3 C10 1.401(14) yes
C4 C5 1.405(14) yes
C5 C6 1.527(14) yes
C5 C8 1.392(15) yes
C7 C8 1.524(15) yes
C8 C9 1.405(14) yes
C9 C10 1.399(14) yes
C10 C11 1.529(13) yes
C11 C12 1.516(12) yes
C11 C27 1.534(13) yes
C12 C13 1.392(14) yes
C12 C19 1.399(12) yes
C13 C14 1.416(14) yes
C14 C15 1.521(15) yes
C14 C17 1.373(14) yes
C16 C17 1.527(12) yes
C17 C18 1.413(13) yes
C18 C19 1.405(12) yes
C20 C21 1.380(14) yes
C20 C27 1.388(13) yes
C21 C22 1.430(13) yes
C22 C23 1.499(15) yes
C22 C25 1.390(15) yes
C24 C25 1.527(14) yes
C25 C26 1.405(15) yes
C26 C27 1.394(12) yes
C28 C29 1.551(13) yes
C29 C30 1.555(12) yes
C29 C46 1.530(13) yes
C29 C47 1.551(13) yes
C30 C31 1.379(12) yes
C30 C37 1.426(12) yes
C31 C32 1.408(13) yes
C32 C33 1.515(12) yes
C32 C35 1.406(13) yes
C34 C35 1.512(13) yes
C35 C36 1.412(13) yes
C36 C37 1.372(13) yes
C37 C38 1.512(12) yes
C38 C39 1.502(14) yes
C38 C54 1.524(13) yes
C39 C40 1.399(13) yes
C39 C46 1.412(13) yes
C40 C41 1.401(15) yes
C41 C42 1.528(14) yes
C41 C44 1.404(14) yes
C43 C44 1.497(15) yes
C44 C45 1.388(14) yes
C45 C46 1.378(14) yes
C47 C48 1.383(13) yes
C47 C54 1.402(13) yes
C48 C49 1.413(14) yes
C49 C50 1.532(15) yes
C49 C52 1.389(14) yes
C51 C52 1.525(17) yes
C52 C53 1.384(14) yes
C53 C54 1.376(14) yes
C55 C56 1.516(14) yes
C56 C57 1.576(12) yes
C56 C73 1.534(13) yes
C56 C74 1.541(12) yes
C57 C58 1.376(13) yes
C57 C64 1.416(14) yes
C58 C59 1.409(13) yes
C59 C60 1.496(14) yes
C59 C62 1.403(15) yes
C61 C62 1.516(13) yes
C62 C63 1.396(13) yes
C63 C64 1.372(12) yes
C64 C65 1.521(12) yes
C65 C66 1.528(12) yes
C65 C81 1.501(13) yes
C66 C67 1.386(14) yes
C66 C73 1.400(14) yes
C67 C68 1.401(13) yes
C68 C69 1.510(14) yes
C68 C71 1.390(14) yes
C70 C71 1.538(13) yes
C71 C72 1.413(14) yes
C72 C73 1.393(13) yes
C74 C75 1.397(14) yes
C74 C81 1.403(14) yes
C75 C76 1.414(13) yes
C76 C77 1.500(15) yes
C76 C79 1.408(15) yes
C78 C79 1.502(14) yes
C79 C80 1.411(14) yes
C80 C81 1.389(13) yes
C82 C83 1.538(13) yes
C83 C84 1.555(12) yes
C83 C100 1.534(12) yes
C83 C101 1.547(14) yes
C84 C85 1.382(12) yes
C84 C91 1.400(13) yes
C85 C86 1.394(13) yes
C86 C87 1.522(13) yes
C86 C89 1.394(14) yes
C88 C89 1.530(14) yes
C89 C90 1.384(14) yes
C90 C91 1.408(13) yes
C91 C92 1.529(12) yes
C92 C93 1.510(14) yes
C92 C108 1.520(13) yes
C93 C94 1.380(13) yes
C93 C100 1.403(13) yes
C94 C95 1.396(14) yes
C95 C96 1.508(13) yes
C95 C98 1.390(13) yes
C97 C98 1.514(14) yes
C98 C99 1.424(13) yes
C99 C100 1.369(13) yes
C101 C102 1.392(14) yes
C101 C108 1.404(13) yes
C102 C103 1.391(14) yes
C103 C104 1.523(14) yes
C103 C106 1.406(13) yes
C105 C106 1.512(15) yes
C106 C107 1.396(14) yes
C107 C108 1.380(14) yes
C109 C110 1.362(12) yes
C110 C111 1.404(14) yes
C111 C112 1.391(13) yes
C112 C113 1.372(11) yes
C114 C115 1.354(13) yes
C115 C116 1.428(19) yes
C116 C117 1.421(19) yes
C117 C118 1.338(15) yes
C119 C120 1.469(19) yes
C121 C122 1.46(2) yes
C123 C124 1.45(2) yes
C125 C126 1.45(2) yes
C4 H4 0.950 no
C6 H6A 0.980 no
C6 H6B 0.980 no
C6 H6C 0.980 no
C7 H7A 0.980 no
C7 H7B 0.980 no
C7 H7C 0.980 no
C9 H9 0.950 no
C11 H11 1.000 no
C13 H13 0.950 no
C15 H15A 0.980 no
C15 H15B 0.980 no
C15 H15C 0.980 no
C16 H16A 0.980 no
C16 H16B 0.980 no
C16 H16C 0.980 no
C18 H18 0.950 no
C21 H21 0.950 no
C23 H23A 0.980 no
C23 H23B 0.980 no
C23 H23C 0.980 no
C24 H24A 0.980 no
C24 H24B 0.980 no
C24 H24C 0.980 no
C26 H26 0.950 no
C31 H31 0.950 no
C33 H33A 0.980 no
C33 H33B 0.980 no
C33 H33C 0.980 no
C34 H34A 0.980 no
C34 H34B 0.980 no
C34 H34C 0.980 no
C36 H36 0.950 no
C38 H38 1.000 no
C40 H40 0.950 no
C42 H42A 0.980 no
C42 H42B 0.980 no
C42 H42C 0.980 no
C43 H43A 0.980 no
C43 H43B 0.980 no
C43 H43C 0.980 no
C45 H45 0.950 no
C48 H48 0.950 no
C50 H50A 0.980 no
C50 H50B 0.980 no
C50 H50C 0.980 no
C51 H51A 0.980 no
C51 H51B 0.980 no
C51 H51C 0.980 no
C53 H53 0.950 no
C58 H58 0.950 no
C60 H60A 0.980 no
C60 H60B 0.980 no
C60 H60C 0.980 no
C61 H61A 0.980 no
C61 H61B 0.980 no
C61 H61C 0.980 no
C63 H63 0.950 no
C65 H65 1.000 no
C67 H67 0.950 no
C69 H69A 0.980 no
C69 H69B 0.980 no
C69 H69C 0.980 no
C70 H70A 0.980 no
C70 H70B 0.980 no
C70 H70C 0.980 no
C72 H72 0.950 no
C75 H75 0.950 no
C77 H77A 0.980 no
C77 H77B 0.980 no
C77 H77C 0.980 no
C78 H78A 0.980 no
C78 H78B 0.980 no
C78 H78C 0.980 no
C80 H80 0.950 no
C85 H85 0.950 no
C87 H87A 0.980 no
C87 H87B 0.980 no
C87 H87C 0.980 no
C88 H88A 0.980 no
C88 H88B 0.980 no
C88 H88C 0.980 no
C90 H90 0.950 no
C92 H92 1.000 no
C94 H94 0.950 no
C96 H96A 0.980 no
C96 H96B 0.980 no
C96 H96C 0.980 no
C97 H97A 0.980 no
C97 H97B 0.980 no
C97 H97C 0.980 no
C99 H99 0.950 no
C102 H102 0.950 no
C104 H10A 0.980 no
C104 H10B 0.980 no
C104 H10C 0.980 no
C105 H10D 0.980 no
C105 H10E 0.980 no
C105 H10F 0.980 no
C107 H107 0.950 no
C109 H109 0.950 no
C110 H110 0.950 no
C111 H111 0.950 no
C112 H112 0.950 no
C113 H113 0.950 no
C114 H114 0.950 no
C115 H115 0.950 no
C116 H116 0.950 no
C117 H117 0.950 no
C118 H118 0.950 no
C119 H11A 0.980 no
C119 H11B 0.980 no
C119 H11C 0.980 no
C120 H12A 0.990 no
C120 H12B 0.990 no
C121 H12C 0.990 no
C121 H12D 0.990 no
C122 H12E 0.980 no
C122 H12F 0.980 no
C122 H12G 0.980 no
C123 H12H 0.980 no
C123 H12I 0.980 no
C123 H12J 0.980 no
C124 H12K 0.990 no
C124 H12L 0.990 no
C125 H12M 0.990 no
C125 H12N 0.990 no
C126 H12O 0.980 no
C126 H12P 0.980 no
C126 H12Q 0.980 no

loop_
_geom_contact_atom_site_label_1
_geom_contact_atom_site_label_2
_geom_contact_distance
_geom_contact_publ_flag
_geom_contact_site_symmetry_2
O1 O4 3.532(9) no .
O1 C3 2.863(11) no .
O1 C4 2.807(12) no .
O1 C19 3.410(10) no .
O1 C20 3.565(10) no .
O1 C28 3.510(11) no .
O1 C82 3.486(11) no .
O2 O7 3.510(8) no .
O2 C18 3.125(11) no .
O2 C19 3.027(10) no .
O2 C20 2.890(11) no .
O2 C21 2.869(11) no .
O2 C82 3.318(11) no .
O2 C114 3.212(11) no .
O3 O6 3.563(8) no .
O3 C1 3.525(11) no .
O3 C45 3.326(11) no .
O3 C46 3.134(10) no .
O3 C47 2.892(11) no .
O3 C48 2.887(12) no .
O3 C55 3.494(10) no .
O3 C109 3.101(10) no .
O4 C1 3.348(11) no .
O4 C21 3.526(12) no .
O4 C30 2.848(11) no .
O4 C31 2.779(11) no .
O4 C45 3.577(11) no .
O4 C46 3.330(11) no .
O4 C55 3.590(11) no .
O5 O8 3.570(8) no .
O5 C28 3.453(11) no .
O5 C57 2.876(11) no .
O5 C58 2.799(11) no .
O5 C73 3.462(11) no .
O5 C74 3.533(11) no .
O5 C82 3.507(11) no .
O6 C28 3.329(11) no .
O6 C72 3.166(12) no .
O6 C73 3.042(11) no .
O6 C74 2.930(11) no .
O6 C75 2.953(11) no .
O6 C118 3.124(12) no .
O7 C1 3.464(11) no .
O7 C55 3.553(11) no .
O7 C99 3.200(11) no .
O7 C100 3.084(10) no .
O7 C101 2.881(12) no .
O7 C102 2.905(12) no .
O7 C113 3.186(10) no .
O8 C55 3.422(11) no .
O8 C75 3.574(13) no .
O8 C84 2.863(11) no .
O8 C85 2.815(11) no .
O8 C100 3.356(10) no .
N1 C111 2.784(12) no .
N2 C116 2.705(15) no .
C1 C4 3.155(13) no .
C1 C18 2.945(13) no .
C1 C21 2.958(12) no .
C2 C11 2.609(13) no .
C3 C8 2.834(14) no .
C3 C12 2.834(12) no .
C3 C21 3.555(13) no .
C3 C27 2.809(12) no .
C4 C9 2.776(15) no .
C4 C20 3.584(13) no .
C5 C10 2.784(14) no .
C6 C7 2.995(17) no .
C9 C27 3.531(13) no .
C10 C13 3.583(14) no .
C10 C19 2.816(13) no .
C10 C20 2.784(13) no .
C10 C26 3.570(13) no .
C12 C17 2.793(12) no .
C12 C20 2.810(13) no .
C13 C18 2.804(14) no .
C14 C19 2.799(13) no .
C15 C16 2.979(16) no .
C18 C102 3.422(12) no .
C19 C27 2.818(12) no .
C20 C25 2.805(12) no .
C21 C26 2.786(15) no .
C21 C45 3.538(13) no .
C22 C27 2.796(14) no .
C23 C24 2.983(16) no .
C28 C31 3.113(13) no .
C28 C45 2.963(13) no .
C28 C48 3.044(13) no .
C29 C38 2.597(12) no .
C30 C35 2.832(13) no .
C30 C39 2.825(13) no .
C30 C45 3.595(14) no .
C30 C48 3.576(13) no .
C30 C54 2.812(13) no .
C31 C36 2.769(13) no .
C32 C37 2.801(12) no .
C33 C34 3.011(13) no .
C36 C39 3.543(13) no .
C36 C54 3.559(13) no .
C37 C40 3.547(13) no .
C37 C46 2.813(13) no .
C37 C47 2.823(13) no .
C37 C53 3.518(13) no .
C39 C44 2.808(14) no .
C39 C47 2.826(13) no .
C40 C45 2.765(13) no .
C41 C46 2.807(14) no .
C42 C43 2.998(14) no .
C46 C54 2.829(14) no .
C47 C52 2.800(14) no .
C48 C53 2.752(13) no .
C48 C72 3.521(13) no .
C49 C54 2.793(13) no .
C50 C51 3.008(17) no .
C55 C58 3.170(13) no .
C55 C72 2.953(13) no .
C55 C75 2.944(12) no .
C56 C65 2.610(14) no .
C57 C62 2.818(13) no .
C57 C66 2.821(13) no .
C57 C72 3.586(12) no .
C57 C75 3.580(13) no .
C57 C81 2.832(13) no .
C58 C63 2.759(14) no .
C59 C64 2.794(13) no .
C60 C61 2.931(16) no .
C63 C66 3.567(12) no .
C63 C81 3.538(12) no .
C64 C67 3.518(13) no .
C64 C73 2.808(12) no .
C64 C74 2.799(13) no .
C64 C80 3.538(13) no .
C66 C71 2.795(13) no .
C66 C74 2.840(14) no .
C67 C72 2.782(14) no .
C68 C73 2.805(14) no .
C69 C70 2.981(14) no .
C73 C81 2.812(13) no .
C74 C79 2.805(13) no .
C75 C80 2.793(15) no .
C75 C99 3.500(13) no .
C76 C81 2.823(14) no .
C77 C78 2.964(17) no .
C82 C85 3.154(13) no .
C82 C99 2.923(13) no .
C82 C102 3.027(14) no .
C83 C92 2.613(12) no .
C84 C89 2.817(13) no .
C84 C93 2.835(13) no .
C84 C102 3.547(13) no .
C84 C108 2.806(13) no .
C85 C90 2.756(14) no .
C85 C101 3.557(12) no .
C86 C91 2.789(12) no .
C87 C88 2.951(15) no .
C90 C108 3.503(13) no .
C91 C100 2.833(13) no .
C91 C101 2.758(13) no .
C91 C107 3.486(13) no .
C93 C98 2.815(14) no .
C93 C101 2.824(14) no .
C94 C99 2.764(13) no .
C94 C108 3.551(14) no .
C95 C100 2.782(13) no .
C96 C97 2.971(14) no .
C100 C108 2.816(14) no .
C101 C106 2.816(14) no .
C102 C107 2.770(13) no .
C103 C108 2.783(13) no .
C104 C105 2.981(14) no .
C109 C112 2.695(13) no .
C110 C113 2.701(14) no .
C114 C117 2.710(18) no .
C115 C118 2.776(16) no .
O10 C117 3.39(2) no .
C6 C87 3.504(14) no 3_656
C6 C116 3.491(18) no 3_656
C24 C100 3.570(13) no 3_646
C34 C90 3.374(14) no 4_565
C34 C91 3.578(13) no 4_565
C34 C105 3.393(15) no 3_646
C36 C77 3.514(14) no 4_565
C77 C36 3.514(14) no 4_564
C87 C6 3.504(14) no 3_646
C90 C34 3.374(14) no 4_564
C91 C34 3.578(13) no 4_564
C100 C24 3.570(13) no 3_656
C105 C34 3.393(15) no 3_656
C116 C6 3.491(18) no 3_646
C117 O10 3.39(2) no .
Rh1 H109 3.1141 no .
Rh1 H113 3.1404 no .
Rh2 H21 3.3827 no .
Rh2 H31 3.5237 no .
Rh2 H75 3.4717 no .
Rh2 H114 3.1234 no .
Rh2 H118 3.1307 no .
O1 H4 2.1856 no .
O1 H18 3.3038 no .
O1 H21 3.5203 no .
O1 H45 3.4967 no .
O1 H102 2.8644 no .
O2 H18 2.6486 no .
O2 H21 2.3335 no .
O2 H114 2.5985 no .
O3 H45 2.8517 no .
O3 H48 2.3310 no .
O3 H109 2.4741 no .
O4 H21 2.5878 no .
O4 H23C 3.4557 no .
O4 H31 2.1700 no .
O4 H45 3.1221 no .
O4 H72 3.5783 no .
O4 H114 3.5168 no .
O5 H48 2.9551 no .
O5 H58 2.1616 no .
O5 H72 3.3372 no .
O5 H75 3.4592 no .
O5 H99 3.4001 no .
O6 H31 3.4248 no .
O6 H72 2.6783 no .
O6 H75 2.4310 no .
O6 H118 2.5163 no .
O7 H99 2.7358 no .
O7 H102 2.3703 no .
O7 H113 2.5814 no .
O8 H18 3.5788 no .
O8 H75 2.6280 no .
O8 H77A 3.3803 no .
O8 H85 2.1951 no .
O8 H99 3.1382 no .
O8 H118 3.5858 no .
O9 H11A 2.5727 no .
O9 H11B 2.5220 no .
O9 H11C 3.1860 no .
O9 H12E 2.4993 no .
O9 H12F 2.6727 no .
O9 H12G 3.1941 no .
O10 H12H 2.6838 no .
O10 H12I 2.4816 no .
O10 H12J 3.1814 no .
O10 H12O 2.6638 no .
O10 H12P 2.6285 no .
O10 H12Q 3.2210 no .
N1 H4 3.5620 no .
N1 H58 3.4510 no .
N1 H110 3.2326 no .
N1 H112 3.2386 no .
N2 H31 3.3138 no .
N2 H85 3.4517 no .
N2 H115 3.2484 no .
N2 H117 3.2095 no .
C1 H4 2.8683 no .
C1 H18 2.6269 no .
C1 H21 2.6212 no .
C1 H45 3.4772 no .
C1 H102 3.2479 no .
C2 H4 2.8656 no .
C2 H18 2.8393 no .
C2 H21 2.7995 no .
C2 H43B 3.5742 no .
C3 H9 3.2933 no .
C3 H11 3.3218 no .
C3 H43B 2.8872 no .
C4 H6A 3.1840 no .
C4 H6B 3.0938 no .
C4 H6C 2.5414 no .
C4 H10B 3.5925 no .
C4 H43B 2.9336 no .
C4 H45 3.5509 no .
C5 H7A 2.7879 no .
C5 H7B 2.8052 no .
C5 H7C 3.3330 no .
C5 H9 3.2691 no .
C5 H43B 3.2119 no .
C6 H4 2.6402 no .
C6 H7A 2.9090 no .
C6 H7B 2.9552 no .
C7 H6A 2.8539 no .
C7 H6B 3.0169 no .
C7 H9 2.6741 no .
C8 H4 3.2731 no .
C8 H6A 2.7668 no .
C8 H6B 2.8410 no .
C8 H6C 3.3352 no .
C8 H43B 3.4455 no .
C9 H7A 3.1430 no .
C9 H7B 3.1607 no .
C9 H7C 2.5578 no .
C9 H11 2.7236 no .
C9 H43B 3.3771 no .
C10 H4 3.2515 no .
C10 H43B 3.1131 no .
C11 H9 2.7749 no .
C11 H13 2.7901 no .
C11 H26 2.8129 no .
C12 H18 3.2799 no .
C13 H11 2.7278 no .
C13 H15A 3.1702 no .
C13 H15B 3.1184 no .
C13 H15C 2.5374 no .
C14 H16A 2.7833 no .
C14 H16B 2.8153 no .
C14 H16C 3.3234 no .
C14 H18 3.2683 no .
C15 H13 2.6665 no .
C15 H16A 2.8813 no .
C15 H16B 2.9650 no .
C16 H15A 2.8838 no .
C16 H15B 2.9476 no .
C16 H18 2.6483 no .
C17 H13 3.2790 no .
C17 H15A 2.7619 no .
C17 H15B 2.7847 no .
C17 H15C 3.3089 no .
C18 H16A 3.1634 no .
C18 H16B 3.1154 no .
C18 H16C 2.5283 no .
C18 H102 3.1701 no .
C19 H11 3.3035 no .
C19 H13 3.2854 no .
C20 H11 3.3009 no .
C20 H26 3.2748 no .
C20 H43B 3.1314 no .
C20 H45 3.3964 no .
C21 H23A 3.0589 no .
C21 H23B 3.2185 no .
C21 H23C 2.5476 no .
C21 H43B 3.3855 no .
C21 H45 2.9725 no .
C21 H114 3.1015 no .
C22 H24A 2.7459 no .
C22 H24B 2.8377 no .
C22 H24C 3.3267 no .
C22 H26 3.2787 no .
C22 H43C 3.4763 no .
C23 H21 2.6643 no .
C23 H24A 2.8318 no .
C23 H24B 3.0208 no .
C24 H23A 3.1246 no .
C24 H23B 2.7369 no .
C24 H26 2.6687 no .
C25 H21 3.2841 no .
C25 H23A 2.8865 no .
C25 H23B 2.6971 no .
C25 H23C 3.3052 no .
C25 H43C 3.3564 no .
C26 H11 2.7608 no .
C26 H24A 3.1916 no .
C26 H24B 3.1028 no .
C26 H24C 2.5551 no .
C26 H43C 3.3915 no .
C27 H21 3.2501 no .
C27 H43B 3.3287 no .
C27 H43C 3.5672 no .
C28 H21 3.2628 no .
C28 H31 2.8096 no .
C28 H45 2.6262 no .
C28 H48 2.7275 no .
C28 H72 3.3918 no .
C29 H31 2.8683 no .
C29 H38 3.5965 no .
C29 H45 2.8137 no .
C29 H48 2.8464 no .
C29 H70A 3.4678 no .
C29 H72 3.5652 no .
C30 H36 3.2767 no .
C30 H38 3.3269 no .
C30 H70A 2.7908 no .
C30 H72 3.5226 no .
C31 H23C 3.4005 no .
C31 H33A 2.5496 no .
C31 H33B 3.1390 no .
C31 H33C 3.1546 no .
C31 H70A 2.9682 no .
C31 H72 3.3986 no .
C32 H34A 2.6764 no .
C32 H34B 3.0062 no .
C32 H34C 3.3056 no .
C32 H36 3.2715 no .
C32 H70A 3.3467 no .
C33 H31 2.6589 no .
C33 H34A 2.6589 no .
C33 H34B 3.3165 no .
C34 H33B 2.9875 no .
C34 H33C 2.9081 no .
C34 H36 2.6474 no .
C35 H31 3.2868 no .
C35 H33A 3.3323 no .
C35 H33B 2.8004 no .
C35 H33C 2.7718 no .
C35 H70A 3.5499 no .
C36 H34A 3.2709 no .
C36 H34B 2.9594 no .
C36 H34C 2.5960 no .
C36 H38 2.7210 no .
C36 H70A 3.3414 no .
C37 H31 3.2720 no .
C37 H70A 2.9728 no .
C38 H36 2.7593 no .
C38 H40 2.7976 no .
C38 H53 2.7745 no .
C39 H45 3.2661 no .
C40 H38 2.7397 no .
C40 H42A 3.0712 no .
C40 H42B 2.5476 no .
C40 H42C 3.2000 no .
C41 H43A 2.7102 no .
C41 H43B 3.3124 no .
C41 H43C 2.8341 no .
C41 H45 3.2653 no .
C42 H40 2.6437 no .
C42 H43A 2.8135 no .
C42 H43C 3.0512 no .
C43 H42A 3.0520 no .
C43 H42C 2.8451 no .
C43 H45 2.6300 no .
C44 H40 3.2720 no .
C44 H42A 2.8744 no .
C44 H42B 3.3520 no .
C44 H42C 2.7795 no .
C45 H21 3.3102 no .
C45 H43A 3.1813 no .
C45 H43B 2.5344 no .
C45 H43C 3.0415 no .
C46 H38 3.3102 no .
C46 H40 3.2762 no .
C47 H38 3.3159 no .
C47 H53 3.2507 no .
C47 H70A 2.9841 no .
C47 H72 3.3390 no .
C48 H50A 3.1375 no .
C48 H50B 3.1561 no .
C48 H50C 2.5371 no .
C48 H70A 3.2524 no .
C48 H72 2.9730 no .
C48 H109 3.4529 no .
C49 H51A 2.7963 no .
C49 H51B 2.7756 no .
C49 H51C 3.3260 no .
C49 H53 3.2432 no .
C49 H70C 3.4568 no .
C50 H48 2.6488 no .
C50 H51A 2.9705 no .
C50 H51B 2.9153 no .
C51 H50A 2.9837 no .
C51 H50B 2.9235 no .
C51 H53 2.6509 no .
C52 H48 3.2741 no .
C52 H50A 2.8348 no .
C52 H50B 2.8122 no .
C52 H50C 3.3469 no .
C52 H70C 3.2392 no .
C53 H38 2.7406 no .
C53 H51A 3.1276 no .
C53 H51B 3.1552 no .
C53 H51C 2.5596 no .
C53 H70A 3.4822 no .
C53 H70C 3.3061 no .
C54 H48 3.2629 no .
C54 H70A 3.1236 no .
C54 H70C 3.5951 no .
C55 H48 3.3825 no .
C55 H58 2.8828 no .
C55 H72 2.6317 no .
C55 H75 2.6186 no .
C55 H99 3.4739 no .
C56 H58 2.8782 no .
C56 H72 2.8167 no .
C56 H75 2.8203 no .
C57 H63 3.2659 no .
C57 H65 3.3295 no .
C57 H97C 2.9789 no .
C58 H50C 3.3396 no .
C58 H60A 2.5427 no .
C58 H60B 3.1243 no .
C58 H60C 3.1518 no .
C58 H97C 3.0366 no .
C59 H61A 2.7735 no .
C59 H61B 2.7801 no .
C59 H61C 3.3267 no .
C59 H63 3.2596 no .
C59 H97C 3.3722 no .
C60 H58 2.6602 no .
C60 H61A 2.8732 no .
C60 H61B 2.8560 no .
C61 H60B 2.9142 no .
C61 H60C 2.8062 no .
C61 H63 2.6840 no .
C62 H58 3.2824 no .
C62 H60A 3.3133 no .
C62 H60B 2.7823 no .
C62 H60C 2.7444 no .
C63 H61A 3.1527 no .
C63 H61B 3.1640 no .
C63 H61C 2.5828 no .
C63 H65 2.7243 no .
C63 H97C 3.5559 no .
C64 H58 3.2628 no .
C64 H97C 3.2863 no .
C65 H63 2.7574 no .
C65 H67 2.7969 no .
C65 H80 2.7779 no .
C66 H72 3.2717 no .
C67 H65 2.7501 no .
C67 H69A 3.1301 no .
C67 H69B 2.5340 no .
C67 H69C 3.1360 no .
C68 H70A 3.3398 no .
C68 H70B 2.7882 no .
C68 H70C 2.8221 no .
C68 H72 3.2811 no .
C69 H67 2.6486 no .
C69 H70B 2.8874 no .
C69 H70C 2.9572 no .
C70 H69A 2.9542 no .
C70 H69C 2.8749 no .
C70 H72 2.6772 no .
C71 H67 3.2653 no .
C71 H69A 2.8008 no .
C71 H69B 3.3192 no .
C71 H69C 2.7624 no .
C72 H48 3.3174 no .
C72 H70A 2.5642 no .
C72 H70B 3.1920 no .
C72 H70C 3.1301 no .
C73 H65 3.3096 no .
C73 H67 3.2686 no .
C74 H65 3.3003 no .
C74 H80 3.2673 no .
C74 H97C 3.2435 no .
C74 H99 3.4526 no .
C75 H77A 2.5325 no .
C75 H77B 3.1035 no .
C75 H77C 3.1658 no .
C75 H97C 3.4011 no .
C75 H99 2.9091 no .
C75 H118 3.3346 no .
C76 H78A 3.3221 no .
C76 H78B 2.7641 no .
C76 H78C 2.7766 no .
C76 H80 3.2909 no .
C76 H99 3.5911 no .
C77 H75 2.6586 no .
C77 H78B 2.8867 no .
C77 H78C 2.9064 no .
C78 H77B 2.9757 no .
C78 H77C 2.8309 no .
C78 H80 2.6704 no .
C79 H75 3.2914 no .
C79 H77A 3.3302 no .
C79 H77B 2.8259 no .
C79 H77C 2.7575 no .
C80 H65 2.7223 no .
C80 H78A 2.5508 no .
C80 H78B 3.1616 no .
C80 H78C 3.1291 no .
C81 H75 3.2864 no .
C81 H97C 3.5569 no .
C82 H18 3.4003 no .
C82 H75 3.2139 no .
C82 H85 2.8559 no .
C82 H99 2.5815 no .
C82 H102 2.7128 no .
C83 H16C 3.5651 no .
C83 H85 2.8674 no .
C83 H99 2.7874 no .
C83 H102 2.8548 no .
C84 H16C 2.8444 no .
C84 H77A 3.4566 no .
C84 H90 3.2867 no .
C84 H92 3.3325 no .
C85 H16C 2.8459 no .
C85 H18 3.5436 no .
C85 H77A 3.3476 no .
C85 H87A 3.1639 no .
C85 H87B 3.1244 no .
C85 H87C 2.5568 no .
C86 H16A 3.5657 no .
C86 H16C 3.1240 no .
C86 H88A 2.8318 no .
C86 H88B 2.7347 no .
C86 H88C 3.3247 no .
C86 H90 3.2570 no .
C87 H85 2.6518 no .
C87 H88A 2.9929 no .
C87 H88B 2.7745 no .
C88 H87A 2.8420 no .
C88 H87B 2.9230 no .
C88 H90 2.6705 no .
C89 H16A 3.5666 no .
C89 H16C 3.3243 no .
C89 H85 3.2575 no .
C89 H87A 2.7632 no .
C89 H87B 2.8128 no .
C89 H87C 3.3279 no .
C90 H16C 3.3148 no .
C90 H88A 3.0784 no .
C90 H88B 3.2070 no .
C90 H88C 2.5767 no .
C90 H92 2.7440 no .
C91 H16C 3.0986 no .
C91 H85 3.2432 no .
C92 H90 2.7877 no .
C92 H94 2.7769 no .
C92 H107 2.7594 no .
C93 H99 3.2667 no .
C94 H92 2.7433 no .
C94 H96A 3.0609 no .
C94 H96B 3.1947 no .
C94 H96C 2.5491 no .
C95 H97A 2.7784 no .
C95 H97B 2.8207 no .
C95 H97C 3.3294 no .
C95 H99 3.2755 no .
C96 H94 2.6463 no .
C96 H97A 2.8774 no .
C96 H97B 2.9502 no .
C97 H96A 3.0453 no .
C97 H96B 2.7714 no .
C97 H99 2.6780 no .
C98 H94 3.2635 no .
C98 H96A 2.8318 no .
C98 H96B 2.7034 no .
C98 H96C 3.3051 no .
C99 H75 3.2315 no .
C99 H97A 3.1956 no .
C99 H97B 3.1154 no .
C99 H97C 2.5568 no .
C100 H92 3.3179 no .
C100 H94 3.2497 no .
C101 H16C 3.1278 no .
C101 H18 3.3169 no .
C101 H92 3.3171 no .
C101 H107 3.2725 no .
C102 H10A 3.1078 no .
C102 H10B 2.5436 no .
C102 H10C 3.1619 no .
C102 H16C 3.3279 no .
C102 H18 2.8467 no .
C102 H113 3.5958 no .
C103 H10D 2.8191 no .
C103 H10E 3.3351 no .
C103 H10F 2.7693 no .
C103 H16B 3.5945 no .
C103 H18 3.5542 no .
C103 H107 3.2691 no .
C104 H10D 2.9847 no .
C104 H10F 2.8487 no .
C104 H102 2.6464 no .
C105 H10A 2.9788 no .
C105 H10C 2.8565 no .
C105 H107 2.6610 no .
C106 H10A 2.8179 no .
C106 H10B 3.3395 no .
C106 H10C 2.7743 no .
C106 H16B 3.5129 no .
C106 H102 3.2759 no .
C107 H10D 3.1220 no .
C107 H10E 2.5511 no .
C107 H10F 3.1578 no .
C107 H92 2.7226 no .
C108 H16C 3.4062 no .
C108 H102 3.2609 no .
C109 H6C 3.5595 no .
C109 H111 3.2342 no .
C109 H113 3.1129 no .
C110 H112 3.2679 no .
C111 H109 3.2197 no .
C111 H113 3.2212 no .
C112 H60A 3.4307 no .
C112 H110 3.2673 no .
C113 H60A 3.5554 no .
C113 H109 3.1115 no .
C113 H111 3.2374 no .
C114 H21 3.4200 no .
C114 H23C 3.5463 no .
C114 H87C 3.5460 no .
C114 H116 3.1834 no .
C114 H118 3.1424 no .
C115 H87C 3.5738 no .
C115 H117 3.3538 no .
C116 H33A 3.4279 no .
C116 H114 3.1833 no .
C116 H118 3.2093 no .
C117 H33A 3.0940 no .
C117 H115 3.3634 no .
C118 H31 3.5051 no .
C118 H33A 3.1686 no .
C118 H114 3.1338 no .
C118 H116 3.1992 no .
C120 H12C 2.5661 no .
C120 H12D 2.5429 no .
C121 H12A 2.5939 no .
C121 H12B 2.5429 no .
C124 H12M 2.5530 no .
C124 H12N 2.6237 no .
C125 H12K 2.5680 no .
C125 H12L 2.6635 no .
H4 H6A 3.3593 no .
H4 H6B 3.2418 no .
H4 H6C 2.2998 no .
H4 H10B 3.5569 no .
H4 H43B 3.3526 no .
H4 H45 3.3374 no .
H6A H7A 2.8858 no .
H6A H7B 2.4994 no .
H6B H7A 2.6136 no .
H6B H7B 3.1369 no .
H7A H9 3.3258 no .
H7B H9 3.3452 no .
H7C H9 2.3387 no .
H9 H11 2.5493 no .
H10A H10D 3.1515 no .
H10A H10F 2.5309 no .
H10A H102 3.2812 no .
H10B H18 3.5959 no .
H10B H102 2.3107 no .
H10C H10D 2.5441 no .
H10C H10F 2.8339 no .
H10C H102 3.3352 no .
H10D H107 3.2943 no .
H10E H107 2.3294 no .
H10F H107 3.3502 no .
H11 H13 2.5740 no .
H11 H26 2.6066 no .
H11A H12A 2.8252 no .
H11A H12B 2.3082 no .
H11B H12A 2.3477 no .
H11B H12B 2.8254 no .
H11C H12A 2.3025 no .
H11C H12B 2.3414 no .
H12A H12C 2.9258 no .
H12A H12D 2.3956 no .
H12B H12C 2.3649 no .
H12B H12D 2.8092 no .
H12C H12E 2.8068 no .
H12C H12F 2.2455 no .
H12C H12G 2.3735 no .
H12D H12E 2.3868 no .
H12D H12F 2.8042 no .
H12D H12G 2.2346 no .
H12H H12K 2.7919 no .
H12H H12L 2.2230 no .
H12I H12K 2.3901 no .
H12I H12L 2.7952 no .
H12J H12K 2.2112 no .
H12J H12L 2.3751 no .
H12K H12M 2.7660 no .
H12K H12N 2.4233 no .
H12L H12M 2.4522 no .
H12L H12N 3.0394 no .
H12M H12O 2.7915 no .
H12M H12P 2.3068 no .
H12M H12Q 2.2499 no .
H12N H12O 2.2748 no .
H12N H12P 2.7925 no .
H12N H12Q 2.2808 no .
H13 H15A 3.3617 no .
H13 H15B 3.2937 no .
H13 H15C 2.3195 no .
H15A H16A 2.9097 no .
H15A H16B 2.5500 no .
H15B H16A 2.5306 no .
H15B H16B 3.0904 no .
H16A H18 3.3499 no .
H16B H18 3.2699 no .
H16C H18 2.2976 no .
H16C H85 3.2515 no .
H18 H85 3.3223 no .
H18 H102 2.5558 no .
H21 H23A 3.1885 no .
H21 H23B 3.4414 no .
H21 H23C 2.3396 no .
H21 H45 2.6966 no .
H21 H114 2.6907 no .
H23A H24A 3.1218 no .
H23A H24B 2.8449 no .
H23B H24A 2.2797 no .
H23B H24B 2.8863 no .
H23C H31 3.3153 no .
H23C H114 3.2056 no .
H24A H26 3.3994 no .
H24B H26 3.2540 no .
H24C H26 2.3379 no .
H31 H33A 2.3200 no .
H31 H33B 3.3076 no .
H31 H33C 3.3341 no .
H31 H70A 3.3906 no .
H31 H72 3.1467 no .
H31 H118 3.5570 no .
H33A H117 3.3565 no .
H33A H118 3.4141 no .
H33B H34A 2.6874 no .
H33B H34B 2.9972 no .
H33C H34A 2.2819 no .
H33C H34B 3.3763 no .
H34A H36 3.5132 no .
H34B H36 3.0100 no .
H34C H36 2.4107 no .
H36 H38 2.5456 no .
H38 H40 2.5853 no .
H38 H53 2.5663 no .
H40 H42A 3.2190 no .
H40 H42B 2.3116 no .
H40 H42C 3.3839 no .
H42A H43A 3.0030 no .
H42A H43C 2.7856 no .
H42C H43A 2.3496 no .
H42C H43C 3.0323 no .
H43A H45 3.3835 no .
H43B H45 2.3074 no .
H43C H45 3.1885 no .
H48 H50A 3.2969 no .
H48 H50B 3.3260 no .
H48 H50C 2.2988 no .
H48 H72 2.7310 no .
H48 H109 2.9657 no .
H50A H51A 3.0980 no .
H50A H51B 2.5739 no .
H50B H51A 2.5688 no .
H50B H51B 2.9565 no .
H50C H58 3.2225 no .
H51A H53 3.2937 no .
H51A H70C 3.4920 no .
H51B H53 3.3311 no .
H51C H53 2.3241 no .
H58 H60A 2.3226 no .
H58 H60B 3.2997 no .
H58 H60C 3.3440 no .
H58 H97C 3.4049 no .
H60B H61A 3.0192 no .
H60B H61B 2.5133 no .
H60C H61A 2.4248 no .
H60C H61B 2.8608 no .
H61A H63 3.3413 no .
H61B H63 3.3472 no .
H61C H63 2.3650 no .
H63 H65 2.5432 no .
H65 H67 2.5892 no .
H65 H80 2.5623 no .
H67 H69A 3.2956 no .
H67 H69B 2.3072 no .
H67 H69C 3.3261 no .
H69A H70B 2.5409 no .
H69A H70C 3.0850 no .
H69C H70B 2.9088 no .
H69C H70C 2.5315 no .
H70A H72 2.3400 no .
H70B H72 3.3739 no .
H70C H72 3.3016 no .
H75 H77A 2.3147 no .
H75 H77B 3.2816 no .
H75 H77C 3.3581 no .
H75 H99 2.5871 no .
H75 H118 2.9416 no .
H77A H85 3.3082 no .
H77A H99 3.5709 no .
H77B H78B 3.0535 no .
H77B H78C 2.5954 no .
H77C H78B 2.4345 no .
H77C H78C 2.9033 no .
H78A H80 2.3342 no .
H78B H80 3.3536 no .
H78C H80 3.3097 no .
H85 H87A 3.3385 no .
H85 H87B 3.2882 no .
H85 H87C 2.3206 no .
H87A H88A 3.0433 no .
H87A H88B 2.3491 no .
H87B H88A 2.6413 no .
H87B H88B 2.8738 no .
H88A H90 3.2326 no .
H88B H90 3.4175 no .
H88C H90 2.3610 no .
H90 H92 2.5719 no .
H92 H94 2.5779 no .
H92 H107 2.5478 no .
H94 H96A 3.2098 no .
H94 H96B 3.3951 no .
H94 H96C 2.3235 no .
H96A H97A 3.1101 no .
H96A H97B 2.7042 no .
H96B H97A 2.3651 no .
H96B H97B 2.8676 no .
H97A H99 3.3905 no .
H97B H99 3.2847 no .
H97C H99 2.3395 no .
H102 H113 3.1684 no .
H109 H110 2.2900 no .
H110 H111 2.3836 no .
H111 H112 2.3678 no .
H112 H113 2.3026 no .
H114 H115 2.3092 no .
H115 H116 2.4148 no .
H116 H117 2.3824 no .
H117 H118 2.2918 no .
O3 H11C 3.5488 no .
O9 H7C 3.2225 no 2_467
O9 H88B 3.0627 no 3_656
O9 H110 3.1986 no .
O10 H42B 3.0253 no 4_564
O10 H50B 3.2780 no 3_546
O10 H117 2.5713 no .
C4 H116 3.5748 no 3_656
C5 H116 2.9978 no 3_656
C6 H11B 3.4861 no .
C6 H51C 3.4679 no 2_567
C6 H53 3.2736 no 2_567
C6 H87A 3.5365 no 3_656
C6 H87B 3.2029 no 3_656
C6 H87C 3.2049 no 3_656
C6 H115 3.4074 no 3_656
C6 H116 3.2094 no 3_656
C7 H12B 2.9995 no 2_567
C7 H12C 3.3916 no 2_567
C7 H12H 3.2454 no 3_656
C7 H53 3.5192 no 2_567
C8 H12H 3.4761 no 3_656
C8 H116 3.2144 no 3_656
C9 H12F 3.5349 no 2_567
C9 H69B 3.2666 no 1_655
C9 H69C 3.4451 no 1_655
C10 H69B 3.4006 no 1_655
C11 H60C 3.3712 no 3_646
C11 H69B 3.1565 no 1_655
C12 H69B 3.3305 no 1_655
C12 H111 3.4403 no 3_646
C13 H60A 3.5087 no 3_646
C13 H60B 3.1195 no 3_646
C13 H69B 3.0696 no 1_655
C13 H111 3.5087 no 3_646
C14 H111 3.2357 no 3_646
C16 H96A 3.5935 no 2_566
C16 H96B 3.2992 no 2_566
C16 H96C 3.5181 no 2_566
C16 H111 3.5540 no 3_646
C17 H111 2.8664 no 3_646
C18 H111 2.8314 no 3_646
C19 H111 3.1452 no 3_646
C20 H112 2.8027 no 3_646
C21 H112 2.7688 no 3_646
C22 H112 2.8351 no 3_646
C23 H10D 3.2477 no 3_646
C23 H78C 3.2511 no 4_565
C24 H78A 3.3045 no 4_565
C24 H113 3.4416 no 3_646
C25 H112 2.8944 no 3_646
C25 H113 3.4080 no 3_646
C26 H60C 3.4614 no 3_646
C26 H112 2.9351 no 3_646
C27 H112 2.8920 no 3_646
C32 H10D 2.9679 no 3_646
C32 H61C 3.2244 no 3_546
C33 H10C 3.4512 no 3_646
C33 H10D 3.1023 no 3_646
C33 H10F 3.5392 no 3_646
C33 H12L 3.0868 no .
C33 H12M 3.1799 no .
C33 H61C 3.1268 no 3_546
C33 H63 3.3405 no 3_546
C34 H10D 3.2146 no 3_646
C34 H10E 3.1800 no 3_646
C34 H10F 3.2125 no 3_646
C34 H61C 3.0451 no 3_546
C34 H63 2.9996 no 3_546
C34 H90 3.1945 no 4_565
C34 H92 3.5688 no 4_565
C34 H94 3.5046 no 4_565
C35 H10D 3.0303 no 3_646
C35 H10E 3.5124 no 3_646
C35 H61C 3.1589 no 3_546
C36 H77B 3.1547 no 4_565
C36 H77C 3.2125 no 4_565
C36 H88A 3.5203 no 4_565
C37 H77C 3.3745 no 4_565
C38 H77C 3.3085 no 4_565
C39 H11C 3.5561 no .
C39 H77C 3.2702 no 4_565
C40 H77C 2.9618 no 4_565
C40 H78B 3.0176 no 4_565
C41 H51B 3.5660 no 2_567
C41 H78B 2.8949 no 4_565
C42 H12O 3.1434 no 4_565
C42 H51B 3.0921 no 2_567
C42 H78B 3.1128 no 4_565
C43 H12C 3.3861 no 2_567
C43 H12G 3.5781 no 2_567
C43 H51B 3.3585 no 2_567
C44 H11C 3.5156 no .
C44 H78B 3.4714 no 4_565
C45 H11C 3.0745 no .
C46 H11C 3.1020 no .
C47 H11C 3.5142 no .
C47 H12B 3.4683 no .
C48 H12A 3.1939 no .
C48 H12B 3.4224 no .
C49 H12A 3.2349 no .
C49 H12B 3.2830 no .
C50 H12K 3.2597 no 3_556
C51 H6B 3.3958 no 2_467
C51 H11A 3.3990 no 2_467
C51 H12I 3.5649 no 3_556
C51 H42C 2.9753 no 2_467
C51 H43A 3.1756 no 2_467
C52 H7A 3.4549 no 2_467
C52 H12B 3.1833 no .
C53 H6B 3.3304 no 2_467
C53 H7A 2.9586 no 2_467
C53 H12B 3.2099 no .
C53 H87B 3.4754 no 4_565
C54 H7A 3.5748 no 2_467
C54 H12B 3.3573 no .
C59 H12N 3.5437 no 3_556
C60 H11 3.3280 no 3_656
C60 H13 3.0102 no 3_656
C60 H26 3.4703 no 3_656
C60 H69A 3.5691 no 3_556
C61 H12M 3.1667 no 3_556
C61 H12N 3.4962 no 3_556
C61 H33B 3.0513 no 3_556
C61 H34B 3.1617 no 3_556
C61 H69A 3.1006 no 3_556
C61 H70B 2.7649 no 3_556
C61 H88C 3.5910 no 2_466
C62 H12M 3.5076 no 3_556
C62 H12N 3.3891 no 3_556
C62 H33B 3.4702 no 3_556
C62 H34B 3.5743 no 3_556
C63 H12K 3.4654 no 3_556
C63 H33B 3.2149 no 3_556
C63 H34A 3.5808 no 3_556
C63 H34B 3.2079 no 3_556
C64 H12K 3.5832 no 3_556
C66 H12Q 3.1720 no .
C67 H12J 3.0545 no 3_556
C67 H12Q 3.1439 no .
C68 H12J 2.9365 no 3_556
C68 H12Q 3.3382 no .
C68 H61B 3.5597 no 3_546
C69 H9 3.1042 no 1_455
C69 H11 3.0728 no 1_455
C69 H12J 2.8680 no 3_556
C69 H13 3.1515 no 1_455
C69 H61A 3.5624 no 3_546
C69 H61B 3.5065 no 3_546
C70 H61A 3.5449 no 3_546
C70 H61B 3.4673 no 3_546
C70 H61C 3.4521 no 3_546
C70 H88A 3.0391 no 4_565
C71 H12Q 3.5291 no .
C71 H61B 3.5398 no 3_546
C72 H12Q 3.5446 no .
C73 H12P 3.5967 no .
C73 H12Q 3.3898 no .
C74 H12P 3.4404 no .
C77 H36 3.0286 no 4_564
C77 H40 3.5507 no 4_564
C78 H23A 2.8135 no 4_564
C78 H24B 3.1767 no 4_564
C78 H42A 3.2039 no 4_564
C78 H107 3.2853 no 2_466
C79 H107 3.5422 no 2_466
C80 H94 3.5984 no 2_466
C83 H24A 3.5818 no 3_656
C86 H36 3.3493 no 4_564
C87 H6A 3.1744 no 3_646
C87 H6B 3.4255 no 3_646
C87 H6C 3.3341 no 3_646
C88 H12E 3.4554 no 3_646
C88 H70B 3.3206 no 4_564
C88 H70C 3.3988 no 4_564
C89 H36 3.2190 no 4_564
C90 H34B 2.8224 no 4_564
C90 H34C 3.0829 no 4_564
C90 H36 3.4076 no 4_564
C91 H34B 3.2965 no 4_564
C91 H34C 2.9533 no 4_564
C92 H34B 3.5472 no 4_564
C92 H34C 3.1871 no 4_564
C93 H24A 3.3532 no 3_656
C93 H24B 3.4719 no 3_656
C93 H24C 3.4837 no 3_656
C93 H34C 2.9524 no 4_564
C94 H10E 3.5058 no 2_466
C94 H24B 3.2969 no 3_656
C94 H24C 3.3225 no 3_656
C94 H34A 3.5206 no 4_564
C94 H34C 3.0513 no 4_564
C94 H80 3.5628 no 2_566
C95 H10E 3.1772 no 2_466
C95 H24B 3.4995 no 3_656
C95 H24C 2.9831 no 3_656
C96 H10E 3.2956 no 2_466
C96 H10F 3.3693 no 2_466
C96 H15A 3.4428 no 2_466
C96 H16B 2.7496 no 2_466
C96 H107 3.4857 no 2_466
C97 H24C 3.4748 no 3_656
C97 H107 3.3165 no 2_466
C98 H24C 2.8212 no 3_656
C99 H24A 3.3950 no 3_656
C99 H24C 2.9690 no 3_656
C100 H24A 3.1230 no 3_656
C100 H24C 3.2704 no 3_656
C101 H24A 3.0144 no 3_656
C102 H23B 3.3023 no 3_656
C102 H24A 3.2867 no 3_656
C103 H23B 2.8802 no 3_656
C104 H23B 3.4714 no 3_656
C104 H33C 3.4058 no 3_656
C104 H115 3.3882 no 3_656
C105 H23B 3.4640 no 3_656
C105 H33C 2.9776 no 3_656
C105 H34A 2.8080 no 3_656
C105 H34C 3.3957 no 3_656
C105 H78C 3.4329 no 2_566
C105 H96B 3.2086 no 2_566
C105 H96C 3.4494 no 2_566
C106 H23B 2.9069 no 3_656
C106 H78C 3.4281 no 2_566
C106 H96B 3.0857 no 2_566
C107 H23B 3.3842 no 3_656
C107 H78C 2.9939 no 2_566
C107 H96B 2.8186 no 2_566
C107 H97A 3.1715 no 2_566
C108 H24A 3.2098 no 3_656
C109 H11B 3.4696 no .
C109 H12A 3.0790 no .
C110 H11B 3.3758 no .
C110 H12A 3.0780 no .
C110 H87A 3.4617 no 3_656
C111 H114 3.5913 no 3_656
C112 H114 3.3023 no 3_656
C112 H115 3.4140 no 3_656
C113 H115 3.5114 no 3_656
C115 H6A 3.1119 no 3_646
C115 H6C 3.3770 no 3_646
C115 H10B 3.3665 no 3_646
C115 H10C 3.1317 no 3_646
C116 H6A 2.8092 no 3_646
C116 H7B 3.5338 no 3_646
C116 H10C 3.3389 no 3_646
C116 H12H 3.2483 no .
C117 H6A 3.5396 no 3_646
C117 H12H 3.1747 no .
C117 H12L 3.4184 no .
C118 H12P 3.5108 no .
C119 H7C 3.4995 no 2_467
C119 H51C 3.3874 no 2_567
C119 H109 3.1495 no .
C119 H110 3.3782 no .
C120 H7A 3.3167 no 2_467
C120 H7C 3.2374 no 2_467
C120 H109 3.2023 no .
C120 H110 3.0987 no .
C121 H43A 3.4277 no 2_467
C122 H43C 3.5441 no 2_467
C122 H88B 3.4725 no 3_656
C123 H7B 3.4861 no 3_646
C123 H50B 3.1649 no 3_546
C123 H51A 3.5659 no 3_546
C123 H69C 3.3167 no 3_546
C123 H116 3.5871 no .
C123 H117 3.1575 no .
C124 H33B 3.5169 no .
C124 H50B 3.0334 no 3_546
C124 H117 3.0212 no .
C125 H33B 3.4602 no .
C125 H42B 3.5335 no 4_564
C125 H61B 3.0953 no 3_546
C125 H117 3.4095 no .
C126 H42B 3.2192 no 4_564
H4 H115 3.4068 no 3_656
H6A C87 3.1744 no 3_656
H6A C115 3.1119 no 3_656
H6A C116 2.8092 no 3_656
H6A C117 3.5396 no 3_656
H6A H53 3.2099 no 2_567
H6A H87A 3.4708 no 3_656
H6A H87B 2.8522 no 3_656
H6A H87C 2.7370 no 3_656
H6A H115 3.1688 no 3_656
H6A H116 2.6748 no 3_656
H6B C51 3.3958 no 2_567
H6B C53 3.3304 no 2_567
H6B C87 3.4255 no 3_656
H6B H11B 3.0530 no .
H6B H51C 2.5045 no 2_567
H6B H53 2.4978 no 2_567
H6B H87A 3.3879 no 3_656
H6B H87B 2.9383 no 3_656
H6B H87C 3.4028 no 3_656
H6C C87 3.3341 no 3_656
H6C C115 3.3770 no 3_656
H6C H11B 3.0036 no .
H6C H87A 3.1717 no 3_656
H6C H87B 3.2971 no 3_656
H6C H87C 2.9802 no 3_656
H6C H115 2.9881 no 3_656
H6C H116 3.5046 no 3_656
H7A C52 3.4549 no 2_567
H7A C53 2.9586 no 2_567
H7A C54 3.5748 no 2_567
H7A C120 3.3167 no 2_567
H7A H12B 2.4318 no 2_567
H7A H12C 2.9548 no 2_567
H7A H51C 3.4144 no 2_567
H7A H53 2.6877 no 2_567
H7B C116 3.5338 no 3_656
H7B C123 3.4861 no 3_656
H7B H12B 3.5827 no 2_567
H7B H12H 2.7353 no 3_656
H7B H12I 3.3895 no 3_656
H7B H40 3.5412 no 2_567
H7B H53 3.5477 no 2_567
H7B H116 3.0313 no 3_656
H7B H117 3.3572 no 3_656
H7C O9 3.2225 no 2_567
H7C C119 3.4995 no 2_567
H7C C120 3.2374 no 2_567
H7C H11A 2.8681 no 2_567
H7C H12B 2.7046 no 2_567
H7C H12C 3.1902 no 2_567
H7C H12H 3.1693 no 3_656
H7C H12I 3.3489 no 3_656
H9 C69 3.1042 no 1_655
H9 H12C 3.5556 no 2_567
H9 H12F 3.0483 no 2_567
H9 H69A 3.3655 no 1_655
H9 H69B 2.8181 no 1_655
H9 H69C 2.6630 no 1_655
H10A H33C 3.2070 no 3_656
H10B C115 3.3665 no 3_656
H10B H115 2.8714 no 3_656
H10B H116 3.2310 no 3_656
H10C C33 3.4512 no 3_656
H10C C115 3.1317 no 3_656
H10C C116 3.3389 no 3_656
H10C H23B 3.0854 no 3_656
H10C H23C 3.2733 no 3_656
H10C H33A 3.3365 no 3_656
H10C H33C 2.7445 no 3_656
H10C H115 3.0079 no 3_656
H10C H116 3.2790 no 3_656
H10D C23 3.2477 no 3_656
H10D C32 2.9679 no 3_656
H10D C33 3.1023 no 3_656
H10D C34 3.2146 no 3_656
H10D C35 3.0303 no 3_656
H10D H23A 3.1506 no 3_656
H10D H23B 3.0070 no 3_656
H10D H23C 3.0358 no 3_656
H10D H33A 3.5787 no 3_656
H10D H33C 2.4479 no 3_656
H10D H34A 2.7399 no 3_656
H10D H34C 3.3931 no 3_656
H10D H78C 3.3685 no 2_566
H10E C34 3.1800 no 3_656
H10E C35 3.5124 no 3_656
H10E C94 3.5058 no 2_566
H10E C95 3.1772 no 2_566
H10E C96 3.2956 no 2_566
H10E H34A 2.8011 no 3_656
H10E H34C 2.9089 no 3_656
H10E H77B 2.8132 no 2_566
H10E H78C 3.0165 no 2_566
H10E H96B 2.9041 no 2_566
H10E H96C 3.3025 no 2_566
H10F C33 3.5392 no 3_656
H10F C34 3.2125 no 3_656
H10F C96 3.3693 no 2_566
H10F H33C 2.6385 no 3_656
H10F H34A 2.4164 no 3_656
H10F H34C 3.3415 no 3_656
H10F H94 3.5395 no 2_566
H10F H96B 3.1357 no 2_566
H10F H96C 2.9256 no 2_566
H11 C60 3.3280 no 3_646
H11 C69 3.0728 no 1_655
H11 H60A 3.4623 no 3_646
H11 H60B 3.4277 no 3_646
H11 H60C 2.6241 no 3_646
H11 H69A 2.7633 no 1_655
H11 H69B 2.6299 no 1_655
H11 H69C 3.3775 no 1_655
H11A C51 3.3990 no 2_567
H11A H7C 2.8681 no 2_467
H11A H51A 3.0613 no 2_567
H11A H51C 2.8517 no 2_567
H11B C6 3.4861 no .
H11B C109 3.4696 no .
H11B C110 3.3758 no .
H11B H6B 3.0530 no .
H11B H6C 3.0036 no .
H11B H51C 3.2071 no 2_567
H11B H87A 2.8722 no 3_656
H11B H88B 3.5862 no 3_656
H11B H109 2.9703 no .
H11B H110 2.8286 no .
H11C O3 3.5488 no .
H11C C39 3.5561 no .
H11C C44 3.5156 no .
H11C C45 3.0745 no .
H11C C46 3.1020 no .
H11C C47 3.5142 no .
H11C H45 3.3001 no .
H11C H51C 3.5971 no 2_567
H11C H109 2.8391 no .
H12A C48 3.1939 no .
H12A C49 3.2349 no .
H12A C109 3.0790 no .
H12A C110 3.0780 no .
H12A H48 3.3555 no .
H12A H50A 3.3112 no .
H12A H109 2.4601 no .
H12A H110 2.5079 no .
H12B C7 2.9995 no 2_467
H12B C47 3.4683 no .
H12B C48 3.4224 no .
H12B C49 3.2830 no .
H12B C52 3.1833 no .
H12B C53 3.2099 no .
H12B C54 3.3573 no .
H12B H7A 2.4318 no 2_467
H12B H7B 3.5827 no 2_467
H12B H7C 2.7046 no 2_467
H12C C7 3.3916 no 2_467
H12C C43 3.3861 no 2_467
H12C H7A 2.9548 no 2_467
H12C H7C 3.1902 no 2_467
H12C H9 3.5556 no 2_467
H12C H43A 2.6389 no 2_467
H12C H43C 3.4084 no 2_467
H12C H51B 3.0047 no .
H12D H15B 3.0199 no 3_656
H12D H50A 2.9634 no .
H12D H51B 3.4546 no .
H12D H110 3.3893 no .
H12E C88 3.4554 no 3_656
H12E H15B 3.3748 no 3_656
H12E H16A 2.7818 no 3_656
H12E H88B 2.8301 no 3_656
H12E H88C 3.3338 no 3_656
H12E H96A 3.3048 no 4_575
H12F C9 3.5349 no 2_467
H12F H9 3.0483 no 2_467
H12F H26 3.4951 no 2_467
H12F H43C 3.4249 no 2_467
H12F H88B 3.4345 no 3_656
H12G C43 3.5781 no 2_467
H12G H15B 3.3923 no 3_656
H12G H43A 3.3257 no 2_467
H12G H43C 2.9483 no 2_467
H12G H96A 3.2549 no 4_575
H12H C7 3.2454 no 3_646
H12H C8 3.4761 no 3_646
H12H C116 3.2483 no .
H12H C117 3.1747 no .
H12H H7B 2.7353 no 3_646
H12H H7C 3.1693 no 3_646
H12H H116 2.6617 no .
H12H H117 2.5624 no .
H12I C51 3.5649 no 3_546
H12I H7B 3.3895 no 3_646
H12I H7C 3.3489 no 3_646
H12I H50B 2.6987 no 3_546
H12I H51A 2.6317 no 3_546
H12I H69C 3.3790 no 3_546
H12I H117 3.4820 no .
H12J C67 3.0545 no 3_546
H12J C68 2.9365 no 3_546
H12J C69 2.8680 no 3_546
H12J H50B 3.2912 no 3_546
H12J H67 3.0447 no 3_546
H12J H69B 2.7734 no 3_546
H12J H69C 2.5253 no 3_546
H12K C50 3.2597 no 3_546
H12K C63 3.4654 no 3_546
H12K C64 3.5832 no 3_546
H12K H50B 2.4538 no 3_546
H12K H50C 3.2938 no 3_546
H12L C33 3.0868 no .
H12L C117 3.4184 no .
H12L H33A 2.9014 no .
H12L H33B 2.7009 no .
H12L H33C 3.1497 no .
H12L H63 3.5822 no 3_546
H12L H116 3.5772 no .
H12L H117 2.9266 no .
H12M C33 3.1799 no .
H12M C61 3.1667 no 3_546
H12M C62 3.5076 no 3_546
H12M H33A 2.9623 no .
H12M H33B 2.5306 no .
H12M H61B 2.5479 no 3_546
H12M H61C 3.1632 no 3_546
H12M H117 3.4599 no .
H12N C59 3.5437 no 3_546
H12N C61 3.4962 no 3_546
H12N C62 3.3891 no 3_546
H12N H50A 3.4688 no 3_546
H12N H50B 3.3107 no 3_546
H12N H50C 3.5831 no 3_546
H12N H60B 3.0546 no 3_546
H12N H61B 2.8191 no 3_546
H12O C42 3.1434 no 4_564
H12O H15C 3.1934 no 1_455
H12O H42A 2.9986 no 4_564
H12O H42B 2.5620 no 4_564
H12O H42C 3.4137 no 4_564
H12P C73 3.5967 no .
H12P C74 3.4404 no .
H12P C118 3.5108 no .
H12P H42B 3.2550 no 4_564
H12P H117 3.2324 no .
H12P H118 2.7587 no .
H12Q C66 3.1720 no .
H12Q C67 3.1439 no .
H12Q C68 3.3382 no .
H12Q C71 3.5291 no .
H12Q C72 3.5446 no .
H12Q C73 3.3898 no .
H12Q H15C 3.2205 no 1_455
H12Q H61B 3.1260 no 3_546
H12Q H67 3.5329 no .
H13 C60 3.0102 no 3_646
H13 C69 3.1515 no 1_655
H13 H60A 3.1509 no 3_646
H13 H60B 2.4013 no 3_646
H13 H60C 3.0214 no 3_646
H13 H67 3.2048 no 1_655
H13 H69A 2.9708 no 1_655
H13 H69B 2.5616 no 1_655
H15A C96 3.4428 no 2_566
H15A H96A 3.3837 no 2_566
H15A H96C 2.7137 no 2_566
H15B H12D 3.0199 no 3_646
H15B H12E 3.3748 no 3_646
H15B H12G 3.3923 no 3_646
H15C H12O 3.1934 no 1_655
H15C H12Q 3.2205 no 1_655
H15C H60B 3.3851 no 3_646
H15C H67 3.4032 no 1_655
H16A H12E 2.7818 no 3_646
H16A H96A 3.5183 no 2_566
H16A H110 3.5660 no 3_646
H16A H111 3.3767 no 3_646
H16B C96 2.7496 no 2_566
H16B H96A 2.8193 no 2_566
H16B H96B 2.3971 no 2_566
H16B H96C 2.5790 no 2_566
H16C H96B 3.5460 no 2_566
H18 H111 3.1920 no 3_646
H21 H112 3.2993 no 3_646
H23A C78 2.8135 no 4_565
H23A H10D 3.1506 no 3_646
H23A H78A 2.8678 no 4_565
H23A H78B 2.7106 no 4_565
H23A H78C 2.4001 no 4_565
H23B C102 3.3023 no 3_646
H23B C103 2.8802 no 3_646
H23B C104 3.4714 no 3_646
H23B C105 3.4640 no 3_646
H23B C106 2.9069 no 3_646
H23B C107 3.3842 no 3_646
H23B H10C 3.0854 no 3_646
H23B H10D 3.0070 no 3_646
H23B H78C 3.3026 no 4_565
H23B H113 3.5955 no 3_646
H23C H10C 3.2733 no 3_646
H23C H10D 3.0358 no 3_646
H24A C83 3.5818 no 3_646
H24A C93 3.3532 no 3_646
H24A C99 3.3950 no 3_646
H24A C100 3.1230 no 3_646
H24A C101 3.0144 no 3_646
H24A C102 3.2867 no 3_646
H24A C108 3.2098 no 3_646
H24A H113 2.8845 no 3_646
H24B C78 3.1767 no 4_565
H24B C93 3.4719 no 3_646
H24B C94 3.2969 no 3_646
H24B C95 3.4995 no 3_646
H24B H78A 2.3563 no 4_565
H24B H78B 3.5559 no 4_565
H24B H78C 3.2608 no 4_565
H24B H94 3.5611 no 3_646
H24C C93 3.4837 no 3_646
H24C C94 3.3225 no 3_646
H24C C95 2.9831 no 3_646
H24C C97 3.4748 no 3_646
H24C C98 2.8212 no 3_646
H24C C99 2.9690 no 3_646
H24C C100 3.2704 no 3_646
H24C H96A 3.3429 no 3_646
H24C H97B 3.1338 no 3_646
H24C H99 3.4140 no 3_646
H24C H113 3.5748 no 3_646
H26 C60 3.4703 no 3_646
H26 H12F 3.4951 no 2_567
H26 H60A 3.2639 no 3_646
H26 H60C 2.7994 no 3_646
H26 H97B 3.5201 no 3_646
H26 H112 3.5355 no 3_646
H33A H10C 3.3365 no 3_646
H33A H10D 3.5787 no 3_646
H33A H12L 2.9014 no .
H33A H12M 2.9623 no .
H33B C61 3.0513 no 3_546
H33B C62 3.4702 no 3_546
H33B C63 3.2149 no 3_546
H33B C124 3.5169 no .
H33B C125 3.4602 no .
H33B H12L 2.7009 no .
H33B H12M 2.5306 no .
H33B H61B 3.1534 no 3_546
H33B H61C 2.3280 no 3_546
H33B H63 2.5838 no 3_546
H33C C104 3.4058 no 3_646
H33C C105 2.9776 no 3_646
H33C H10A 3.2070 no 3_646
H33C H10C 2.7445 no 3_646
H33C H10D 2.4479 no 3_646
H33C H10F 2.6385 no 3_646
H33C H12L 3.1497 no .
H33C H63 3.2972 no 3_546
H34A C63 3.5808 no 3_546
H34A C94 3.5206 no 4_565
H34A C105 2.8080 no 3_646
H34A H10D 2.7399 no 3_646
H34A H10E 2.8011 no 3_646
H34A H10F 2.4164 no 3_646
H34A H61C 3.3145 no 3_546
H34A H63 2.6476 no 3_546
H34A H94 3.1664 no 4_565
H34B C61 3.1617 no 3_546
H34B C62 3.5743 no 3_546
H34B C63 3.2079 no 3_546
H34B C90 2.8224 no 4_565
H34B C91 3.2965 no 4_565
H34B C92 3.5472 no 4_565
H34B H61A 3.3654 no 3_546
H34B H61C 2.3623 no 3_546
H34B H63 2.4932 no 3_546
H34B H90 2.4254 no 4_565
H34B H92 3.1708 no 4_565
H34C C90 3.0829 no 4_565
H34C C91 2.9533 no 4_565
H34C C92 3.1871 no 4_565
H34C C93 2.9524 no 4_565
H34C C94 3.0513 no 4_565
H34C C105 3.3957 no 3_646
H34C H10D 3.3931 no 3_646
H34C H10E 2.9089 no 3_646
H34C H10F 3.3415 no 3_646
H34C H77B 3.0103 no 4_565
H34C H90 3.1496 no 4_565
H34C H92 3.2045 no 4_565
H34C H94 3.1001 no 4_565
H36 C77 3.0286 no 4_565
H36 C86 3.3493 no 4_565
H36 C89 3.2190 no 4_565
H36 C90 3.4076 no 4_565
H36 H77A 2.9126 no 4_565
H36 H77B 2.7938 no 4_565
H36 H77C 2.8617 no 4_565
H36 H87B 3.5681 no 4_565
H36 H88A 3.2659 no 4_565
H38 H77C 2.9572 no 4_565
H38 H87B 2.9605 no 4_565
H40 C77 3.5507 no 4_565
H40 H7B 3.5412 no 2_467
H40 H77C 2.6434 no 4_565
H40 H78B 3.2113 no 4_565
H42A C78 3.2039 no 4_565
H42A H12O 2.9986 no 4_565
H42A H78A 3.1000 no 4_565
H42A H78B 2.6305 no 4_565
H42B O10 3.0253 no 4_565
H42B C125 3.5335 no 4_565
H42B C126 3.2192 no 4_565
H42B H12O 2.5620 no 4_565
H42B H12P 3.2550 no 4_565
H42B H51B 3.5439 no 2_567
H42B H78B 3.3541 no 4_565
H42C C51 2.9753 no 2_567
H42C H12O 3.4137 no 4_565
H42C H50A 3.1702 no 2_567
H42C H51A 3.0193 no 2_567
H42C H51B 2.1674 no 2_567
H42C H51C 3.4313 no 2_567
H43A C51 3.1756 no 2_567
H43A C121 3.4277 no 2_567
H43A H12C 2.6389 no 2_567
H43A H12G 3.3257 no 2_567
H43A H51B 2.4507 no 2_567
H43A H51C 3.0492 no 2_567
H43C C122 3.5441 no 2_567
H43C H12C 3.4084 no 2_567
H43C H12F 3.4249 no 2_567
H43C H12G 2.9483 no 2_567
H45 H11C 3.3001 no .
H48 H12A 3.3555 no .
H50A H12A 3.3112 no .
H50A H12D 2.9634 no .
H50A H12N 3.4688 no 3_556
H50A H42C 3.1702 no 2_467
H50B O10 3.2780 no 3_556
H50B C123 3.1649 no 3_556
H50B C124 3.0334 no 3_556
H50B H12I 2.6987 no 3_556
H50B H12J 3.2912 no 3_556
H50B H12K 2.4538 no 3_556
H50B H12N 3.3107 no 3_556
H50C H12K 3.2938 no 3_556
H50C H12N 3.5831 no 3_556
H51A C123 3.5659 no 3_556
H51A H11A 3.0613 no 2_467
H51A H12I 2.6317 no 3_556
H51A H42C 3.0193 no 2_467
H51B C41 3.5660 no 2_467
H51B C42 3.0921 no 2_467
H51B C43 3.3585 no 2_467
H51B H12C 3.0047 no .
H51B H12D 3.4546 no .
H51B H42B 3.5439 no 2_467
H51B H42C 2.1674 no 2_467
H51B H43A 2.4507 no 2_467
H51C C6 3.4679 no 2_467
H51C C119 3.3874 no 2_467
H51C H6B 2.5045 no 2_467
H51C H7A 3.4144 no 2_467
H51C H11A 2.8517 no 2_467
H51C H11B 3.2071 no 2_467
H51C H11C 3.5971 no 2_467
H51C H42C 3.4313 no 2_467
H51C H43A 3.0492 no 2_467
H53 C6 3.2736 no 2_467
H53 C7 3.5192 no 2_467
H53 H6A 3.2099 no 2_467
H53 H6B 2.4978 no 2_467
H53 H7A 2.6877 no 2_467
H53 H7B 3.5477 no 2_467
H53 H87B 2.6633 no 4_565
H53 H88A 3.5061 no 4_565
H60A C13 3.5087 no 3_656
H60A H11 3.4623 no 3_656
H60A H13 3.1509 no 3_656
H60A H26 3.2639 no 3_656
H60B C13 3.1195 no 3_656
H60B H11 3.4277 no 3_656
H60B H12N 3.0546 no 3_556
H60B H13 2.4013 no 3_656
H60B H15C 3.3851 no 3_656
H60B H69A 3.2391 no 3_556
H60C C11 3.3712 no 3_656
H60C C26 3.4614 no 3_656
H60C H11 2.6241 no 3_656
H60C H13 3.0214 no 3_656
H60C H26 2.7994 no 3_656
H60C H69A 3.0010 no 3_556
H61A C69 3.5624 no 3_556
H61A C70 3.5449 no 3_556
H61A H34B 3.3654 no 3_556
H61A H69A 2.6229 no 3_556
H61A H70B 2.5847 no 3_556
H61A H88C 2.7822 no 2_466
H61A H90 3.3027 no 2_466
H61B C68 3.5597 no 3_556
H61B C69 3.5065 no 3_556
H61B C70 3.4673 no 3_556
H61B C71 3.5398 no 3_556
H61B C125 3.0953 no 3_556
H61B H12M 2.5479 no 3_556
H61B H12N 2.8191 no 3_556
H61B H12Q 3.1260 no 3_556
H61B H33B 3.1534 no 3_556
H61B H69A 2.7020 no 3_556
H61B H70B 2.6767 no 3_556
H61C C32 3.2244 no 3_556
H61C C33 3.1268 no 3_556
H61C C34 3.0451 no 3_556
H61C C35 3.1589 no 3_556
H61C C70 3.4521 no 3_556
H61C H12M 3.1632 no 3_556
H61C H33B 2.3280 no 3_556
H61C H34A 3.3145 no 3_556
H61C H34B 2.3623 no 3_556
H61C H70B 2.5621 no 3_556
H61C H88C 3.5518 no 2_466
H61C H90 3.4669 no 2_466
H63 C33 3.3405 no 3_556
H63 C34 2.9996 no 3_556
H63 H12L 3.5822 no 3_556
H63 H33B 2.5838 no 3_556
H63 H33C 3.2972 no 3_556
H63 H34A 2.6476 no 3_556
H63 H34B 2.4932 no 3_556
H67 H12J 3.0447 no 3_556
H67 H12Q 3.5329 no .
H67 H13 3.2048 no 1_455
H67 H15C 3.4032 no 1_455
H69A C60 3.5691 no 3_546
H69A C61 3.1006 no 3_546
H69A H9 3.3655 no 1_455
H69A H11 2.7633 no 1_455
H69A H13 2.9708 no 1_455
H69A H60B 3.2391 no 3_546
H69A H60C 3.0010 no 3_546
H69A H61A 2.6229 no 3_546
H69A H61B 2.7020 no 3_546
H69B C9 3.2666 no 1_455
H69B C10 3.4006 no 1_455
H69B C11 3.1565 no 1_455
H69B C12 3.3305 no 1_455
H69B C13 3.0696 no 1_455
H69B H9 2.8181 no 1_455
H69B H11 2.6299 no 1_455
H69B H12J 2.7734 no 3_556
H69B H13 2.5616 no 1_455
H69C C9 3.4451 no 1_455
H69C C123 3.3167 no 3_556
H69C H9 2.6630 no 1_455
H69C H11 3.3775 no 1_455
H69C H12I 3.3790 no 3_556
H69C H12J 2.5253 no 3_556
H70A H88A 3.2485 no 4_565
H70B C61 2.7649 no 3_546
H70B C88 3.3206 no 4_565
H70B H61A 2.5847 no 3_546
H70B H61B 2.6767 no 3_546
H70B H61C 2.5621 no 3_546
H70B H88A 2.7607 no 4_565
H70B H88C 2.9822 no 4_565
H70C C88 3.3988 no 4_565
H70C H88A 2.6345 no 4_565
H70C H88C 3.4106 no 4_565
H77A H36 2.9126 no 4_564
H77B C36 3.1547 no 4_564
H77B H10E 2.8132 no 2_466
H77B H34C 3.0103 no 4_564
H77B H36 2.7938 no 4_564
H77C C36 3.2125 no 4_564
H77C C37 3.3745 no 4_564
H77C C38 3.3085 no 4_564
H77C C39 3.2702 no 4_564
H77C C40 2.9618 no 4_564
H77C H36 2.8617 no 4_564
H77C H38 2.9572 no 4_564
H77C H40 2.6434 no 4_564
H78A C24 3.3045 no 4_564
H78A H23A 2.8678 no 4_564
H78A H24B 2.3563 no 4_564
H78A H42A 3.1000 no 4_564
H78A H107 3.4599 no 2_466
H78B C40 3.0176 no 4_564
H78B C41 2.8949 no 4_564
H78B C42 3.1128 no 4_564
H78B C44 3.4714 no 4_564
H78B H23A 2.7106 no 4_564
H78B H24B 3.5559 no 4_564
H78B H40 3.2113 no 4_564
H78B H42A 2.6305 no 4_564
H78B H42B 3.3541 no 4_564
H78C C23 3.2511 no 4_564
H78C C105 3.4329 no 2_466
H78C C106 3.4281 no 2_466
H78C C107 2.9939 no 2_466
H78C H10D 3.3685 no 2_466
H78C H10E 3.0165 no 2_466
H78C H23A 2.4001 no 4_564
H78C H23B 3.3026 no 4_564
H78C H24B 3.2608 no 4_564
H78C H107 2.5613 no 2_466
H80 C94 3.5628 no 2_466
H80 H92 3.5314 no 2_466
H80 H94 2.7626 no 2_466
H87A C6 3.5365 no 3_646
H87A C110 3.4617 no 3_646
H87A H6A 3.4708 no 3_646
H87A H6B 3.3879 no 3_646
H87A H6C 3.1717 no 3_646
H87A H11B 2.8722 no 3_646
H87A H110 2.9045 no 3_646
H87B C6 3.2029 no 3_646
H87B C53 3.4754 no 4_564
H87B H6A 2.8522 no 3_646
H87B H6B 2.9383 no 3_646
H87B H6C 3.2971 no 3_646
H87B H36 3.5681 no 4_564
H87B H38 2.9605 no 4_564
H87B H53 2.6633 no 4_564
H87C C6 3.2049 no 3_646
H87C H6A 2.7370 no 3_646
H87C H6B 3.4028 no 3_646
H87C H6C 2.9802 no 3_646
H88A C36 3.5203 no 4_564
H88A C70 3.0391 no 4_564
H88A H36 3.2659 no 4_564
H88A H53 3.5061 no 4_564
H88A H70A 3.2485 no 4_564
H88A H70B 2.7607 no 4_564
H88A H70C 2.6345 no 4_564
H88B O9 3.0627 no 3_646
H88B C122 3.4725 no 3_646
H88B H11B 3.5862 no 3_646
H88B H12E 2.8301 no 3_646
H88B H12F 3.4345 no 3_646
H88C C61 3.5910 no 2_566
H88C H12E 3.3338 no 3_646
H88C H61A 2.7822 no 2_566
H88C H61C 3.5518 no 2_566
H88C H70B 2.9822 no 4_564
H88C H70C 3.4106 no 4_564
H90 C34 3.1945 no 4_564
H90 H34B 2.4254 no 4_564
H90 H34C 3.1496 no 4_564
H90 H61A 3.3027 no 2_566
H90 H61C 3.4669 no 2_566
H90 H97A 3.3935 no 2_566
H90 H97B 3.4792 no 2_566
H92 C34 3.5688 no 4_564
H92 H34B 3.1708 no 4_564
H92 H34C 3.2045 no 4_564
H92 H80 3.5314 no 2_566
H92 H97A 2.9267 no 2_566
H94 C34 3.5046 no 4_564
H94 C80 3.5984 no 2_566
H94 H10F 3.5395 no 2_466
H94 H24B 3.5611 no 3_656
H94 H34A 3.1664 no 4_564
H94 H34C 3.1001 no 4_564
H94 H80 2.7626 no 2_566
H96A C16 3.5935 no 2_466
H96A H12E 3.3048 no 4_574
H96A H12G 3.2549 no 4_574
H96A H15A 3.3837 no 2_466
H96A H16A 3.5183 no 2_466
H96A H16B 2.8193 no 2_466
H96A H24C 3.3429 no 3_656
H96B C16 3.2992 no 2_466
H96B C105 3.2086 no 2_466
H96B C106 3.0857 no 2_466
H96B C107 2.8186 no 2_466
H96B H10E 2.9041 no 2_466
H96B H10F 3.1357 no 2_466
H96B H16B 2.3971 no 2_466
H96B H16C 3.5460 no 2_466
H96B H107 2.6096 no 2_466
H96C C16 3.5181 no 2_466
H96C C105 3.4494 no 2_466
H96C H10E 3.3025 no 2_466
H96C H10F 2.9256 no 2_466
H96C H15A 2.7137 no 2_466
H96C H16B 2.5790 no 2_466
H97A C107 3.1715 no 2_466
H97A H90 3.3935 no 2_466
H97A H92 2.9267 no 2_466
H97A H107 2.4074 no 2_466
H97B H24C 3.1338 no 3_656
H97B H26 3.5201 no 3_656
H97B H90 3.4792 no 2_466
H99 H24C 3.4140 no 3_656
H107 C78 3.2853 no 2_566
H107 C79 3.5422 no 2_566
H107 C96 3.4857 no 2_566
H107 C97 3.3165 no 2_566
H107 H78A 3.4599 no 2_566
H107 H78C 2.5613 no 2_566
H107 H96B 2.6096 no 2_566
H107 H97A 2.4074 no 2_566
H109 C119 3.1495 no .
H109 C120 3.2023 no .
H109 H11B 2.9703 no .
H109 H11C 2.8391 no .
H109 H12A 2.4601 no .
H110 O9 3.1986 no .
H110 C119 3.3782 no .
H110 C120 3.0987 no .
H110 H11B 2.8286 no .
H110 H12A 2.5079 no .
H110 H12D 3.3893 no .
H110 H16A 3.5660 no 3_656
H110 H87A 2.9045 no 3_656
H111 C12 3.4403 no 3_656
H111 C13 3.5087 no 3_656
H111 C14 3.2357 no 3_656
H111 C16 3.5540 no 3_656
H111 C17 2.8664 no 3_656
H111 C18 2.8314 no 3_656
H111 C19 3.1452 no 3_656
H111 H16A 3.3767 no 3_656
H111 H18 3.1920 no 3_656
H111 H114 3.4943 no 3_656
H112 C20 2.8027 no 3_656
H112 C21 2.7688 no 3_656
H112 C22 2.8351 no 3_656
H112 C25 2.8944 no 3_656
H112 C26 2.9351 no 3_656
H112 C27 2.8920 no 3_656
H112 H21 3.2993 no 3_656
H112 H26 3.5355 no 3_656
H112 H114 2.9578 no 3_656
H112 H115 3.5746 no 3_656
H113 C24 3.4416 no 3_656
H113 C25 3.4080 no 3_656
H113 H23B 3.5955 no 3_656
H113 H24A 2.8845 no 3_656
H113 H24C 3.5748 no 3_656
H114 C111 3.5913 no 3_646
H114 C112 3.3023 no 3_646
H114 H111 3.4943 no 3_646
H114 H112 2.9578 no 3_646
H115 C6 3.4074 no 3_646
H115 C104 3.3882 no 3_646
H115 C112 3.4140 no 3_646
H115 C113 3.5114 no 3_646
H115 H4 3.4068 no 3_646
H115 H6A 3.1688 no 3_646
H115 H6C 2.9881 no 3_646
H115 H10B 2.8714 no 3_646
H115 H10C 3.0079 no 3_646
H115 H112 3.5746 no 3_646
H116 C4 3.5748 no 3_646
H116 C5 2.9978 no 3_646
H116 C6 3.2094 no 3_646
H116 C8 3.2144 no 3_646
H116 C123 3.5871 no .
H116 H6A 2.6748 no 3_646
H116 H6C 3.5046 no 3_646
H116 H7B 3.0313 no 3_646
H116 H10B 3.2310 no 3_646
H116 H10C 3.2790 no 3_646
H116 H12H 2.6617 no .
H116 H12L 3.5772 no .
H117 O10 2.5713 no .
H117 C123 3.1575 no .
H117 C124 3.0212 no .
H117 C125 3.4095 no .
H117 H7B 3.3572 no 3_646
H117 H12H 2.5624 no .
H117 H12I 3.4820 no .
H117 H12L 2.9266 no .
H117 H12M 3.4599 no .
H117 H12P 3.2324 no .
H118 H12P 2.7587 no .

loop_
_geom_torsion_atom_site_label_1
_geom_torsion_atom_site_label_2
_geom_torsion_atom_site_label_3
_geom_torsion_atom_site_label_4
_geom_torsion
_geom_torsion_publ_flag
Rh2 Rh1 O1 C1 0.0(4) no
O1 Rh1 Rh2 O2 -4.95(17) no
O1 Rh1 Rh2 O4 84.90(17) no
O1 Rh1 Rh2 O6 174.40(17) no
O1 Rh1 Rh2 O8 -94.37(17) no
Rh2 Rh1 O3 C28 0.1(4) no
O3 Rh1 Rh2 O2 -95.50(18) no
O3 Rh1 Rh2 O4 -5.65(18) no
O3 Rh1 Rh2 O6 83.85(18) no
O3 Rh1 Rh2 O8 175.08(18) no
Rh2 Rh1 O5 C55 1.6(4) no
O5 Rh1 Rh2 O2 175.30(17) no
O5 Rh1 Rh2 O4 -94.85(17) no
O5 Rh1 Rh2 O6 -5.35(17) no
O5 Rh1 Rh2 O8 85.87(17) no
Rh2 Rh1 O7 C82 0.0(4) no
O7 Rh1 Rh2 O2 84.29(18) no
O7 Rh1 Rh2 O4 174.14(18) no
O7 Rh1 Rh2 O6 -96.36(18) no
O7 Rh1 Rh2 O8 -5.14(18) no
O1 Rh1 O3 C28 -88.0(4) no
O3 Rh1 O1 C1 88.5(4) no
O1 Rh1 O7 C82 88.2(5) no
O7 Rh1 O1 C1 -87.1(4) no
O1 Rh1 N1 C109 -91.5(5) no
O1 Rh1 N1 C113 89.5(5) no
N1 Rh1 O1 C1 179.6(4) no
O3 Rh1 O5 C55 -86.9(4) no
O5 Rh1 O3 C28 87.4(4) no
O3 Rh1 N1 C109 -1.0(5) no
O3 Rh1 N1 C113 -179.9(5) no
N1 Rh1 O3 C28 179.3(4) no
O5 Rh1 O7 C82 -87.2(5) no
O7 Rh1 O5 C55 88.7(4) no
O5 Rh1 N1 C109 88.2(5) no
O5 Rh1 N1 C113 -90.8(5) no
N1 Rh1 O5 C55 -178.0(4) no
O7 Rh1 N1 C109 179.2(5) no
O7 Rh1 N1 C113 0.2(5) no
N1 Rh1 O7 C82 -179.2(5) no
Rh1 Rh2 O2 C1 11.6(4) no
Rh1 Rh2 O4 C28 13.4(4) no
Rh1 Rh2 O6 C55 11.0(4) no
Rh1 Rh2 O8 C82 11.8(4) no
O2 Rh2 O4 C28 100.7(5) no
O4 Rh2 O2 C1 -75.6(4) no
O2 Rh2 O8 C82 -75.5(5) no
O8 Rh2 O2 C1 100.6(4) no
O2 Rh2 N2 C114 14.4(5) no
O2 Rh2 N2 C118 -170.5(5) no
N2 Rh2 O2 C1 -167.9(4) no
O4 Rh2 O6 C55 98.3(4) no
O6 Rh2 O4 C28 -75.0(5) no
O4 Rh2 N2 C114 -75.5(5) no
O4 Rh2 N2 C118 99.7(5) no
N2 Rh2 O4 C28 -166.3(5) no
O6 Rh2 O8 C82 100.1(5) no
O8 Rh2 O6 C55 -77.9(4) no
O6 Rh2 N2 C114 -164.9(5) no
O6 Rh2 N2 C118 10.2(5) no
N2 Rh2 O6 C55 -169.4(4) no
O8 Rh2 N2 C114 103.8(5) no
O8 Rh2 N2 C118 -81.0(5) no
N2 Rh2 O8 C82 -168.5(5) no
Rh1 O1 C1 O2 9.6(11) no
Rh1 O1 C1 C2 -169.6(4) no
Rh2 O2 C1 O1 -15.6(11) no
Rh2 O2 C1 C2 163.5(4) no
Rh1 O3 C28 O4 10.8(12) no
Rh1 O3 C28 C29 -171.2(4) no
Rh2 O4 C28 O3 -18.0(12) no
Rh2 O4 C28 C29 163.9(5) no
Rh1 O5 C55 O6 6.7(10) no
Rh1 O5 C55 C56 -172.0(4) no
Rh2 O6 C55 O5 -13.1(10) no
Rh2 O6 C55 C56 165.6(4) no
Rh1 O7 C82 O8 10.1(12) no
Rh1 O7 C82 C83 -172.0(4) no
Rh2 O8 C82 O7 -16.0(12) no
Rh2 O8 C82 C83 166.2(5) no
C120 O9 C121 C122 -178.3(10) no
C121 O9 C120 C119 -176.4(10) no
C124 O10 C125 C126 174.6(14) no
C125 O10 C124 C123 172.5(14) no
Rh1 N1 C109 C110 -177.3(7) no
Rh1 N1 C113 C112 177.0(6) no
C109 N1 C113 C112 -2.0(14) no
C113 N1 C109 C110 1.7(15) no
Rh2 N2 C114 C115 177.9(8) no
Rh2 N2 C118 C117 -178.1(7) no
C114 N2 C118 C117 -2.9(15) no
C118 N2 C114 C115 2.7(17) no
O1 C1 C2 C3 11.1(11) no
O1 C1 C2 C19 -112.2(8) no
O1 C1 C2 C20 131.2(7) no
O2 C1 C2 C3 -168.1(6) no
O2 C1 C2 C19 68.6(9) no
O2 C1 C2 C20 -48.0(10) no
C1 C2 C3 C4 4.7(13) no
C1 C2 C3 C10 -179.0(7) no
C1 C2 C19 C12 -176.7(6) no
C1 C2 C19 C18 2.9(11) no
C1 C2 C20 C21 -7.2(11) no
C1 C2 C20 C27 175.6(6) no
C3 C2 C19 C12 53.9(8) no
C3 C2 C19 C18 -126.5(8) no
C19 C2 C3 C4 130.1(8) no
C19 C2 C3 C10 -53.6(8) no
C3 C2 C20 C21 120.8(8) no
C3 C2 C20 C27 -56.4(9) no
C20 C2 C3 C4 -119.7(9) no
C20 C2 C3 C10 56.6(9) no
C19 C2 C20 C21 -127.4(8) no
C19 C2 C20 C27 55.4(8) no
C20 C2 C19 C12 -55.7(8) no
C20 C2 C19 C18 124.0(8) no
C2 C3 C4 C5 175.3(8) no
C2 C3 C10 C9 -176.1(7) no
C2 C3 C10 C11 -0.8(10) no
C4 C3 C10 C9 0.6(13) no
C4 C3 C10 C11 176.0(7) no
C10 C3 C4 C5 -0.8(13) no
C3 C4 C5 C6 -176.6(8) no
C3 C4 C5 C8 1.5(14) no
C4 C5 C8 C7 -178.9(8) no
C4 C5 C8 C9 -2.0(14) no
C6 C5 C8 C7 -0.9(14) no
C6 C5 C8 C9 176.1(8) no
C5 C8 C9 C10 1.8(14) no
C7 C8 C9 C10 178.8(8) no
C8 C9 C10 C3 -1.1(14) no
C8 C9 C10 C11 -176.0(8) no
C3 C10 C11 C12 55.9(10) no
C3 C10 C11 C27 -56.6(9) no
C9 C10 C11 C12 -128.9(9) no
C9 C10 C11 C27 118.5(9) no
C10 C11 C12 C13 123.0(8) no
C10 C11 C12 C19 -55.9(9) no
C10 C11 C27 C20 57.0(9) no
C10 C11 C27 C26 -122.6(8) no
C12 C11 C27 C20 -55.2(9) no
C12 C11 C27 C26 125.2(8) no
C27 C11 C12 C13 -126.1(8) no
C27 C11 C12 C19 55.0(9) no
C11 C12 C13 C14 179.2(7) no
C11 C12 C19 C2 1.3(10) no
C11 C12 C19 C18 -178.4(6) no
C13 C12 C19 C2 -177.7(7) no
C13 C12 C19 C18 2.7(12) no
C19 C12 C13 C14 -2.0(12) no
C12 C13 C14 C15 -178.2(7) no
C12 C13 C14 C17 -0.9(13) no
C13 C14 C17 C16 -178.6(7) no
C13 C14 C17 C18 3.0(13) no
C15 C14 C17 C16 -1.4(14) no
C15 C14 C17 C18 -179.8(8) no
C14 C17 C18 C19 -2.3(13) no
C16 C17 C18 C19 179.2(7) no
C17 C18 C19 C2 179.9(7) no
C17 C18 C19 C12 -0.5(12) no
C2 C20 C21 C22 -177.7(7) no
C2 C20 C27 C11 -0.6(10) no
C2 C20 C27 C26 179.0(7) no
C21 C20 C27 C11 -178.0(7) no
C21 C20 C27 C26 1.6(12) no
C27 C20 C21 C22 -0.7(12) no
C20 C21 C22 C23 -179.3(7) no
C20 C21 C22 C25 -1.2(13) no
C21 C22 C25 C24 -178.3(7) no
C21 C22 C25 C26 2.1(13) no
C23 C22 C25 C24 -0.2(13) no
C23 C22 C25 C26 -179.8(8) no
C22 C25 C26 C27 -1.3(13) no
C24 C25 C26 C27 179.2(7) no
C25 C26 C27 C11 178.9(7) no
C25 C26 C27 C20 -0.6(12) no
O3 C28 C29 C30 161.3(7) no
O3 C28 C29 C46 -78.5(9) no
O3 C28 C29 C47 41.7(11) no
O4 C28 C29 C30 -20.5(11) no
O4 C28 C29 C46 99.8(9) no
O4 C28 C29 C47 -140.1(8) no
C28 C29 C30 C31 -4.0(13) no
C28 C29 C30 C37 177.5(7) no
C28 C29 C46 C39 178.7(6) no
C28 C29 C46 C45 -5.8(11) no
C28 C29 C47 C48 7.7(13) no
C28 C29 C47 C54 -177.4(7) no
C30 C29 C46 C39 -56.2(8) no
C30 C29 C46 C45 119.3(8) no
C46 C29 C30 C31 -126.8(9) no
C46 C29 C30 C37 54.7(9) no
C30 C29 C47 C48 -117.6(9) no
C30 C29 C47 C54 57.3(8) no
C47 C29 C30 C31 120.4(9) no
C47 C29 C30 C37 -58.2(8) no
C46 C29 C47 C48 130.0(8) no
C46 C29 C47 C54 -55.0(9) no
C47 C29 C46 C39 55.0(8) no
C47 C29 C46 C45 -129.5(8) no
C29 C30 C31 C32 179.8(8) no
C29 C30 C37 C36 -178.7(7) no
C29 C30 C37 C38 1.9(10) no
C31 C30 C37 C36 2.5(13) no
C31 C30 C37 C38 -176.9(7) no
C37 C30 C31 C32 -1.7(13) no
C30 C31 C32 C33 -179.7(8) no
C30 C31 C32 C35 -0.7(14) no
C31 C32 C35 C34 -177.2(8) no
C31 C32 C35 C36 2.3(13) no
C33 C32 C35 C34 1.8(14) no
C33 C32 C35 C36 -178.7(8) no
C32 C35 C36 C37 -1.5(14) no
C34 C35 C36 C37 178.0(8) no
C35 C36 C37 C30 -0.9(14) no
C35 C36 C37 C38 178.4(8) no
C30 C37 C38 C39 -57.4(9) no
C30 C37 C38 C54 55.6(9) no
C36 C37 C38 C39 123.2(9) no
C36 C37 C38 C54 -123.8(9) no
C37 C38 C39 C40 -119.7(8) no
C37 C38 C39 C46 56.6(9) no
C37 C38 C54 C47 -57.0(9) no
C37 C38 C54 C53 117.0(9) no
C39 C38 C54 C47 55.3(9) no
C39 C38 C54 C53 -130.6(9) no
C54 C38 C39 C40 128.1(8) no
C54 C38 C39 C46 -55.6(9) no
C38 C39 C40 C41 173.8(7) no
C38 C39 C46 C29 0.3(10) no
C38 C39 C46 C45 -175.6(6) no
C40 C39 C46 C29 177.0(7) no
C40 C39 C46 C45 1.1(12) no
C46 C39 C40 C41 -2.3(13) no
C39 C40 C41 C42 -174.7(7) no
C39 C40 C41 C44 1.8(13) no
C40 C41 C44 C43 -177.4(7) no
C40 C41 C44 C45 -0.1(13) no
C42 C41 C44 C43 -1.0(13) no
C42 C41 C44 C45 176.2(8) no
C41 C44 C45 C46 -1.1(13) no
C43 C44 C45 C46 176.2(7) no
C44 C45 C46 C29 -174.6(7) no
C44 C45 C46 C39 0.6(12) no
C29 C47 C48 C49 174.2(8) no
C29 C47 C54 C38 -0.1(11) no
C29 C47 C54 C53 -174.7(7) no
C48 C47 C54 C38 175.3(7) no
C48 C47 C54 C53 0.8(13) no
C54 C47 C48 C49 -0.4(13) no
C47 C48 C49 C50 -180.0(8) no
C47 C48 C49 C52 -0.3(14) no
C48 C49 C52 C51 -178.6(8) no
C48 C49 C52 C53 0.5(15) no
C50 C49 C52 C51 1.1(15) no
C50 C49 C52 C53 -179.8(9) no
C49 C52 C53 C54 -0.1(15) no
C51 C52 C53 C54 179.1(9) no
C52 C53 C54 C38 -174.4(8) no
C52 C53 C54 C47 -0.6(14) no
O5 C55 C56 C57 6.0(11) no
O5 C55 C56 C73 -114.9(7) no
O5 C55 C56 C74 125.4(7) no
O6 C55 C56 C57 -172.8(6) no
O6 C55 C56 C73 66.3(9) no
O6 C55 C56 C74 -53.3(9) no
C55 C56 C57 C58 -0.9(13) no
C55 C56 C57 C64 179.4(6) no
C55 C56 C73 C66 -176.2(6) no
C55 C56 C73 C72 9.0(11) no
C55 C56 C74 C75 -8.7(11) no
C55 C56 C74 C81 174.3(6) no
C57 C56 C73 C66 55.8(8) no
C57 C56 C73 C72 -119.0(8) no
C73 C56 C57 C58 123.7(9) no
C73 C56 C57 C64 -56.0(8) no
C57 C56 C74 C75 118.5(8) no
C57 C56 C74 C81 -58.5(9) no
C74 C56 C57 C58 -124.2(9) no
C74 C56 C57 C64 56.1(9) no
C73 C56 C74 C75 -131.2(8) no
C73 C56 C74 C81 51.8(8) no
C74 C56 C73 C66 -54.1(8) no
C74 C56 C73 C72 131.2(8) no
C56 C57 C58 C59 178.6(7) no
C56 C57 C64 C63 -177.3(7) no
C56 C57 C64 C65 -0.2(10) no
C58 C57 C64 C63 3.0(12) no
C58 C57 C64 C65 -179.9(7) no
C64 C57 C58 C59 -1.8(13) no
C57 C58 C59 C60 -179.9(7) no
C57 C58 C59 C62 -0.5(13) no
C58 C59 C62 C61 -177.0(8) no
C58 C59 C62 C63 1.4(13) no
C60 C59 C62 C61 2.4(14) no
C60 C59 C62 C63 -179.1(8) no
C59 C62 C63 C64 -0.2(14) no
C61 C62 C63 C64 178.2(8) no
C62 C63 C64 C57 -2.1(13) no
C62 C63 C64 C65 -178.8(8) no
C57 C64 C65 C66 57.0(9) no
C57 C64 C65 C81 -56.0(9) no
C63 C64 C65 C66 -126.1(9) no
C63 C64 C65 C81 120.9(9) no
C64 C65 C66 C67 116.6(9) no
C64 C65 C66 C73 -58.1(9) no
C64 C65 C81 C74 54.5(9) no
C64 C65 C81 C80 -118.4(9) no
C66 C65 C81 C74 -57.0(9) no
C66 C65 C81 C80 130.1(8) no
C81 C65 C66 C67 -130.8(8) no
C81 C65 C66 C73 54.5(9) no
C65 C66 C67 C68 -174.5(7) no
C65 C66 C73 C56 1.1(10) no
C65 C66 C73 C72 176.2(6) no
C67 C66 C73 C56 -174.0(7) no
C67 C66 C73 C72 1.2(12) no
C73 C66 C67 C68 -0.2(12) no
C66 C67 C68 C69 177.0(7) no
C66 C67 C68 C71 -0.4(12) no
C67 C68 C71 C70 177.3(7) no
C67 C68 C71 C72 0.1(12) no
C69 C68 C71 C70 -0.0(13) no
C69 C68 C71 C72 -177.2(7) no
C68 C71 C72 C73 0.8(12) no
C70 C71 C72 C73 -176.4(7) no
C71 C72 C73 C56 173.0(7) no
C71 C72 C73 C66 -1.5(12) no
C56 C74 C75 C76 -174.7(7) no
C56 C74 C81 C65 3.3(10) no
C56 C74 C81 C80 176.8(6) no
C75 C74 C81 C65 -173.9(7) no
C75 C74 C81 C80 -0.5(12) no
C81 C74 C75 C76 2.1(13) no
C74 C75 C76 C77 177.0(7) no
C74 C75 C76 C79 -3.1(13) no
C75 C76 C79 C78 -179.5(7) no
C75 C76 C79 C80 2.5(13) no
C77 C76 C79 C78 0.4(13) no
C77 C76 C79 C80 -177.6(8) no
C76 C79 C80 C81 -0.9(13) no
C78 C79 C80 C81 -179.0(8) no
C79 C80 C81 C65 172.4(7) no
C79 C80 C81 C74 -0.1(13) no
O7 C82 C83 C84 162.6(7) no
O7 C82 C83 C100 -74.2(10) no
O7 C82 C83 C101 45.0(10) no
O8 C82 C83 C84 -19.4(12) no
O8 C82 C83 C100 103.9(9) no
O8 C82 C83 C101 -137.0(8) no
C82 C83 C84 C85 -4.1(14) no
C82 C83 C84 C91 179.9(7) no
C82 C83 C100 C93 177.4(6) no
C82 C83 C100 C99 -3.4(11) no
C82 C83 C101 C102 8.3(12) no
C82 C83 C101 C108 -174.4(6) no
C84 C83 C100 C93 -54.2(9) no
C84 C83 C100 C99 125.1(8) no
C100 C83 C84 C85 -129.2(9) no
C100 C83 C84 C91 54.9(9) no
C84 C83 C101 C102 -117.5(9) no
C84 C83 C101 C108 59.8(8) no
C101 C83 C84 C85 118.8(9) no
C101 C83 C84 C91 -57.2(9) no
C100 C83 C101 C102 129.9(8) no
C100 C83 C101 C108 -52.8(9) no
C101 C83 C100 C93 54.9(8) no
C101 C83 C100 C99 -125.9(8) no
C83 C84 C85 C86 -175.5(8) no
C83 C84 C91 C90 174.4(7) no
C83 C84 C91 C92 -0.7(11) no
C85 C84 C91 C90 -2.0(14) no
C85 C84 C91 C92 -177.2(8) no
C91 C84 C85 C86 0.3(14) no
C84 C85 C86 C87 -178.2(8) no
C84 C85 C86 C89 2.2(15) no
C85 C86 C89 C88 -178.8(8) no
C85 C86 C89 C90 -2.9(15) no
C87 C86 C89 C88 1.6(15) no
C87 C86 C89 C90 177.6(9) no
C86 C89 C90 C91 1.1(15) no
C88 C89 C90 C91 177.1(8) no
C89 C90 C91 C84 1.4(15) no
C89 C90 C91 C92 176.0(8) no
C84 C91 C92 C93 -53.7(10) no
C84 C91 C92 C108 57.9(10) no
C90 C91 C92 C93 131.4(9) no
C90 C91 C92 C108 -117.1(9) no
C91 C92 C93 C94 -129.8(8) no
C91 C92 C93 C100 54.8(9) no
C91 C92 C108 C101 -55.3(9) no
C91 C92 C108 C107 117.7(9) no
C93 C92 C108 C101 56.8(9) no
C93 C92 C108 C107 -130.3(8) no
C108 C92 C93 C94 120.6(8) no
C108 C92 C93 C100 -54.8(9) no
C92 C93 C94 C95 -176.7(7) no
C92 C93 C100 C83 -1.0(10) no
C92 C93 C100 C99 179.7(7) no
C94 C93 C100 C83 -176.9(7) no
C94 C93 C100 C99 3.8(12) no
C100 C93 C94 C95 -1.4(13) no
C93 C94 C95 C96 176.2(7) no
C93 C94 C95 C98 -2.0(13) no
C94 C95 C98 C97 179.4(7) no
C94 C95 C98 C99 3.1(13) no
C96 C95 C98 C97 1.2(13) no
C96 C95 C98 C99 -175.2(7) no
C95 C98 C99 C100 -0.7(13) no
C97 C98 C99 C100 -177.2(7) no
C98 C99 C100 C83 178.0(7) no
C98 C99 C100 C93 -2.8(12) no
C83 C101 C102 C103 174.5(7) no
C83 C101 C108 C92 -3.0(10) no
C83 C101 C108 C107 -176.3(7) no
C102 C101 C108 C92 174.7(7) no
C102 C101 C108 C107 1.4(13) no
C108 C101 C102 C103 -2.7(12) no
C101 C102 C103 C104 -175.5(7) no
C101 C102 C103 C106 3.1(13) no
C102 C103 C106 C105 178.6(7) no
C102 C103 C106 C107 -2.2(13) no
C104 C103 C106 C105 -2.8(13) no
C104 C103 C106 C107 176.4(8) no
C103 C106 C107 C108 0.9(13) no
C105 C106 C107 C108 -179.9(7) no
C106 C107 C108 C92 -173.0(7) no
C106 C107 C108 C101 -0.5(13) no
N1 C109 C110 C111 -0.2(19) no
C109 C110 C111 C112 -1.2(17) no
C110 C111 C112 C113 0.9(16) no
C111 C112 C113 N1 0.7(16) no
N2 C114 C115 C116 -3.5(18) no
C114 C115 C116 C117 4.5(19) no
C115 C116 C117 C118 -5(2) no
C116 C117 C118 N2 4.0(19) no
